data_4302896
loop_
_publ_author_name
'Mahendra Yadav'
'Ashish Kumar Singh'
'Biswajit Maiti'
'Daya Shankar Pandey'

_publ_section_title
;
Heteroleptic Arene Ruthenium Complexes Based onmeso-Substituted Dipyrrins:
Synthesis, Structure, Reactivity, and Electrochemical Studies
;
_journal_name_full 'Inorganic Chemistry'
_journal_page_first 7593
_journal_page_last 7603
_journal_paper_doi 10.1021/ic9000957
_journal_volume 48
_journal_year 2009
_chemical_formula_sum 'C25 H24 Cl N3 O2 Ru'
_chemical_formula_weight 534.99
_chemical_name_systematic
;
 ?
;
_space_group_IT_number 2
_symmetry_cell_setting triclinic
_symmetry_space_group_name_Hall '-P 1'
_symmetry_space_group_name_H-M 'P -1'
_atom_sites_solution_hydrogens geom
_atom_sites_solution_primary direct
_atom_sites_solution_secondary difmap
_audit_creation_method SHELXL-97
_cell_angle_alpha 108.592(3)
_cell_angle_beta 101.479(3)
_cell_angle_gamma 109.477(3)
_cell_formula_units_Z 6
_cell_length_a 14.860(3)
_cell_length_b 16.732(3)
_cell_length_c 17.731(3)
_cell_measurement_temperature 293(2)
_cell_volume 3702.3(12)
_computing_structure_refinement 'SHELXL-97 (Sheldrick, 1997)'
_diffrn_ambient_temperature 293(2)
_diffrn_measured_fraction_theta_full 0.996
_diffrn_measured_fraction_theta_max 0.996
_diffrn_radiation_monochromator graphite
_diffrn_radiation_source 'fine-focus sealed tube'
_diffrn_radiation_type MoK\a
_diffrn_radiation_wavelength 0.71073
_diffrn_reflns_av_R_equivalents 0.0333
_diffrn_reflns_av_sigmaI/netI 0.0455
_diffrn_reflns_limit_h_max 17
_diffrn_reflns_limit_h_min -17
_diffrn_reflns_limit_k_max 19
_diffrn_reflns_limit_k_min -19
_diffrn_reflns_limit_l_max 21
_diffrn_reflns_limit_l_min -21
_diffrn_reflns_number 32947
_diffrn_reflns_theta_full 25.00
_diffrn_reflns_theta_max 25.00
_diffrn_reflns_theta_min 1.29
_exptl_absorpt_coefficient_mu 0.769
_exptl_absorpt_correction_T_max 0.898
_exptl_absorpt_correction_T_min 0.872
_exptl_absorpt_correction_type multi-scan
_exptl_crystal_density_diffrn 1.440
_exptl_crystal_density_method 'not measured'
_exptl_crystal_F_000 1632
_exptl_crystal_size_max 0.34
_exptl_crystal_size_mid 0.32
_exptl_crystal_size_min 0.28
_refine_diff_density_max 2.013
_refine_diff_density_min -0.717
_refine_diff_density_rms 0.139
_refine_ls_extinction_method none
_refine_ls_goodness_of_fit_ref 1.054
_refine_ls_hydrogen_treatment riding
_refine_ls_matrix_type full
_refine_ls_number_parameters 874
_refine_ls_number_reflns 12990
_refine_ls_number_restraints 0
_refine_ls_restrained_S_all 1.054
_refine_ls_R_factor_all 0.0758
_refine_ls_R_factor_gt 0.0563
_refine_ls_shift/su_max 0.016
_refine_ls_shift/su_mean 0.000
_refine_ls_structure_factor_coef Fsqd
_refine_ls_weighting_details 'calc w=1/[\s^2^(Fo^2^)+(0.1165P)^2^+1.6260P] where P=(Fo^2^+2Fc^2^)/3'
_refine_ls_weighting_scheme calc
_refine_ls_wR_factor_gt 0.1684
_refine_ls_wR_factor_ref 0.1840
_reflns_number_gt 9953
_reflns_number_total 12990
_reflns_threshold_expression >2sigma(I)
_cod_data_source_file ic9000957_si_001_3.cif
_cod_data_source_block comp3
_cod_depositor_comments
;
The following automatic conversions were performed:
'_symmetry_cell_setting' value 'Triclinic' changed to 'triclinic'
according to '/home/saulius/struct/CIF-dictionaries/cif_core.dic'
dictionary named 'cif_core.dic' version 2.4.1 from 2010-06-29.

Automatic conversion script
Id: cif_fix_enum 1527 2010-12-29 10:47:43Z saulius 
;
_cod_original_cell_volume 3702.4(12)
_cod_database_code 4302896

loop_
_symmetry_equiv_pos_as_xyz
'x, y, z'
'-x, -y, -z'

loop_
_atom_site_label
_atom_site_type_symbol
_atom_site_fract_x
_atom_site_fract_y
_atom_site_fract_z
_atom_site_U_iso_or_equiv
_atom_site_adp_type
_atom_site_occupancy
_atom_site_symmetry_multiplicity
_atom_site_calc_flag
_atom_site_refinement_flags
_atom_site_disorder_assembly
_atom_site_disorder_group
Ru1 Ru 0.14716(3) 0.12707(3) 0.23074(3) 0.03806(14) Uani 1 1 d . . .
Ru2 Ru 0.36525(3) 0.45606(3) 0.63930(3) 0.04566(15) Uani 1 1 d . . .
Ru3 Ru 0.30901(3) 0.24206(3) 0.90767(3) 0.04903(16) Uani 1 1 d . . .
Cl1 Cl -0.03115(11) 0.08766(11) 0.19284(10) 0.0573(4) Uani 1 1 d . . .
Cl2 Cl 0.41334(14) 0.35648(13) 0.54150(10) 0.0696(5) Uani 1 1 d . . .
Cl3 Cl 0.25195(14) 0.34019(14) 0.85743(11) 0.0707(5) Uani 1 1 d . . .
N1 N 0.1290(3) 0.0638(3) 0.3136(3) 0.0432(11) Uani 1 1 d . . .
N2 N 0.1053(3) -0.0053(3) 0.1401(3) 0.0421(10) Uani 1 1 d . . .
N3 N 0.1264(7) -0.4155(6) 0.2604(6) 0.107(3) Uani 1 1 d . . .
N4 N 0.2850(3) 0.4665(3) 0.5354(3) 0.0484(11) Uani 1 1 d . . .
N5 N 0.2347(3) 0.3391(3) 0.6090(3) 0.0471(11) Uani 1 1 d . . .
N6 N -0.3114(5) 0.1920(6) 0.3235(6) 0.095(2) Uani 1 1 d . . .
N7 N 0.2629(3) 0.1498(3) 0.7822(3) 0.0483(11) Uani 1 1 d . . .
N8 N 0.4432(4) 0.3089(3) 0.8914(3) 0.0556(13) Uani 1 1 d . . .
N9 N 0.6397(6) 0.1199(7) 0.5291(5) 0.103(3) Uani 1 1 d . . .
O1 O 0.0622(7) -0.4630(6) 0.2773(7) 0.162(4) Uani 1 1 d . . .
O2 O 0.1981(7) -0.4318(5) 0.2494(6) 0.141(3) Uani 1 1 d . . .
O3 O -0.3494(5) 0.1167(7) 0.2711(6) 0.153(4) Uani 1 1 d . . .
O4 O -0.3601(4) 0.2354(5) 0.3458(6) 0.135(3) Uani 1 1 d . . .
O5 O 0.6526(8) 0.1634(8) 0.4867(6) 0.171(4) Uani 1 1 d . . .
O6 O 0.6704(6) 0.0606(7) 0.5287(5) 0.146(3) Uani 1 1 d . . .
C1 C 0.0930(4) -0.0243(4) 0.0586(3) 0.0526(15) Uani 1 1 d . . .
H1 H 0.0936 0.0174 0.0342 0.063 Uiso 1 1 calc R . .
C2 C 0.0790(5) -0.1166(5) 0.0147(4) 0.0645(18) Uani 1 1 d . . .
H2 H 0.0682 -0.1462 -0.0426 0.077 Uiso 1 1 calc R . .
C3 C 0.0843(5) -0.1537(4) 0.0718(4) 0.0585(16) Uani 1 1 d . . .
H3 H 0.0784 -0.2136 0.0612 0.070 Uiso 1 1 calc R . .
C4 C 0.1002(4) -0.0848(4) 0.1506(3) 0.0433(13) Uani 1 1 d . . .
C5 C 0.1072(4) -0.0931(4) 0.2269(3) 0.0431(13) Uani 1 1 d . . .
C6 C 0.1190(4) -0.0253(4) 0.3021(3) 0.0426(13) Uani 1 1 d . . .
C7 C 0.1248(5) -0.0323(5) 0.3809(4) 0.0614(17) Uani 1 1 d . . .
H7 H 0.1223 -0.0834 0.3922 0.074 Uiso 1 1 calc R . .
C8 C 0.1346(6) 0.0506(5) 0.4361(4) 0.069(2) Uani 1 1 d . . .
H8 H 0.1390 0.0666 0.4924 0.083 Uiso 1 1 calc R . .
C9 C 0.1369(5) 0.1074(5) 0.3928(4) 0.0577(16) Uani 1 1 d . . .
H9 H 0.1433 0.1680 0.4166 0.069 Uiso 1 1 calc R . .
C10 C 0.1074(4) -0.1817(4) 0.2298(4) 0.0488(14) Uani 1 1 d . . .
C11 C 0.1909(5) -0.2001(5) 0.2258(5) 0.0656(18) Uani 1 1 d . . .
H11 H 0.2433 -0.1603 0.2158 0.079 Uiso 1 1 calc R . .
C12 C 0.1978(6) -0.2744(6) 0.2361(5) 0.077(2) Uani 1 1 d . . .
H12 H 0.2556 -0.2844 0.2355 0.093 Uiso 1 1 calc R . .
C13 C 0.1187(6) -0.3350(5) 0.2473(5) 0.0694(19) Uani 1 1 d . . .
C14 C 0.0344(6) -0.3211(5) 0.2481(5) 0.081(2) Uani 1 1 d . . .
H14 H -0.0191 -0.3633 0.2549 0.097 Uiso 1 1 calc R . .
C15 C 0.0277(5) -0.2447(5) 0.2389(5) 0.0696(19) Uani 1 1 d . . .
H15 H -0.0306 -0.2354 0.2389 0.084 Uiso 1 1 calc R . .
C16 C 0.3129(4) 0.1890(4) 0.2612(5) 0.0593(17) Uani 1 1 d . . .
C17 C 0.2616(5) 0.1790(4) 0.1796(4) 0.0592(17) Uani 1 1 d . . .
H17 H 0.2744 0.1453 0.1334 0.071 Uiso 1 1 calc R . .
C18 C 0.1929(5) 0.2173(4) 0.1651(4) 0.0563(16) Uani 1 1 d . . .
H18 H 0.1625 0.2098 0.1106 0.068 Uiso 1 1 calc R . .
C19 C 0.1695(5) 0.2678(4) 0.2337(4) 0.0506(14) Uani 1 1 d . . .
C20 C 0.2181(5) 0.2783(4) 0.3160(4) 0.0526(15) Uani 1 1 d . . .
H20 H 0.2050 0.3116 0.3622 0.063 Uiso 1 1 calc R . .
C21 C 0.2863(4) 0.2382(4) 0.3274(4) 0.0556(16) Uani 1 1 d . . .
H21 H 0.3157 0.2444 0.3816 0.067 Uiso 1 1 calc R . .
C22 C 0.3910(5) 0.1528(5) 0.2772(5) 0.076(2) Uani 1 1 d . . .
H22 H 0.4559 0.1989 0.2821 0.092 Uiso 1 1 calc R . .
C23 C 0.3685(9) 0.0605(9) 0.2072(9) 0.170(6) Uani 1 1 d . . .
H23A H 0.4128 0.0351 0.2267 0.255 Uiso 1 1 calc R . .
H23B H 0.3792 0.0703 0.1586 0.255 Uiso 1 1 calc R . .
H23C H 0.2991 0.0177 0.1921 0.255 Uiso 1 1 calc R . .
C24 C 0.4065(10) 0.1369(10) 0.3548(8) 0.155(5) Uani 1 1 d . . .
H24A H 0.3443 0.0909 0.3513 0.233 Uiso 1 1 calc R . .
H24B H 0.4266 0.1942 0.4029 0.233 Uiso 1 1 calc R . .
H24C H 0.4586 0.1153 0.3610 0.233 Uiso 1 1 calc R . .
C25 C 0.0953(6) 0.3069(4) 0.2187(4) 0.0670(19) Uani 1 1 d . . .
H25A H 0.0346 0.2726 0.2267 0.100 Uiso 1 1 calc R . .
H25B H 0.0793 0.3022 0.1618 0.100 Uiso 1 1 calc R . .
H25C H 0.1240 0.3712 0.2578 0.100 Uiso 1 1 calc R . .
C26 C 0.2269(5) 0.2794(4) 0.6445(4) 0.0563(16) Uani 1 1 d . . .
H26 H 0.2817 0.2795 0.6808 0.068 Uiso 1 1 calc R . .
C27 C 0.1262(5) 0.2164(5) 0.6205(4) 0.0635(17) Uani 1 1 d . . .
H27 H 0.1028 0.1686 0.6376 0.076 Uiso 1 1 calc R . .
C28 C 0.0687(5) 0.2377(4) 0.5675(4) 0.0552(15) Uani 1 1 d . . .
H28 H -0.0015 0.2073 0.5415 0.066 Uiso 1 1 calc R . .
C29 C 0.1353(4) 0.3146(4) 0.5592(3) 0.0453(13) Uani 1 1 d . . .
C30 C 0.1114(4) 0.3574(4) 0.5078(3) 0.0441(13) Uani 1 1 d . . .
C31 C 0.1806(4) 0.4284(4) 0.4963(3) 0.0447(13) Uani 1 1 d . . .
C32 C 0.1609(5) 0.4652(4) 0.4363(4) 0.0533(15) Uani 1 1 d . . .
H32 H 0.0973 0.4517 0.4012 0.064 Uiso 1 1 calc R . .
C33 C 0.2523(6) 0.5239(5) 0.4395(4) 0.0629(17) Uani 1 1 d . . .
H33 H 0.2630 0.5579 0.4071 0.076 Uiso 1 1 calc R . .
C34 C 0.3266(5) 0.5231(4) 0.5010(4) 0.0622(17) Uani 1 1 d . . .
H34 H 0.3961 0.5576 0.5160 0.075 Uiso 1 1 calc R . .
C35 C 0.0020(4) 0.3178(4) 0.4574(4) 0.0474(14) Uani 1 1 d . . .
C36 C -0.0411(5) 0.2400(5) 0.3816(4) 0.0633(18) Uani 1 1 d . . .
H36 H 0.0001 0.2152 0.3592 0.076 Uiso 1 1 calc R . .
C37 C -0.1442(5) 0.1984(5) 0.3382(4) 0.070(2) Uani 1 1 d . . .
H37 H -0.1728 0.1445 0.2881 0.084 Uiso 1 1 calc R . .
C38 C -0.2028(5) 0.2368(5) 0.3692(5) 0.0659(18) Uani 1 1 d . . .
C39 C -0.1626(6) 0.3162(6) 0.4425(6) 0.087(3) Uani 1 1 d . . .
H39 H -0.2041 0.3422 0.4625 0.104 Uiso 1 1 calc R . .
C40 C -0.0594(6) 0.3572(5) 0.4863(5) 0.079(2) Uani 1 1 d . . .
H40 H -0.0312 0.4118 0.5356 0.095 Uiso 1 1 calc R . .
C41 C 0.3572(6) 0.5643(6) 0.7416(5) 0.081(2) Uani 1 1 d . . .
C42 C 0.3755(5) 0.4997(6) 0.7699(4) 0.078(2) Uani 1 1 d . . .
H42 H 0.3316 0.4700 0.7932 0.093 Uiso 1 1 calc R . .
C43 C 0.4594(5) 0.4789(5) 0.7636(4) 0.0637(18) Uani 1 1 d . . .
H43 H 0.4714 0.4367 0.7830 0.076 Uiso 1 1 calc R . .
C44 C 0.5239(5) 0.5238(5) 0.7272(4) 0.0659(19) Uani 1 1 d . . .
C45 C 0.5042(6) 0.5858(5) 0.6995(4) 0.071(2) Uani 1 1 d . . .
H45 H 0.5471 0.6161 0.6759 0.085 Uiso 1 1 calc R . .
C46 C 0.4242(7) 0.6033(5) 0.7058(5) 0.087(3) Uani 1 1 d . . .
H46 H 0.4128 0.6446 0.6847 0.104 Uiso 1 1 calc R . .
C47 C 0.2719(10) 0.5910(10) 0.7516(8) 0.159(6) Uani 1 1 d . . .
H47 H 0.2560 0.6087 0.7047 0.191 Uiso 1 1 calc R . .
C48 C 0.1878(10) 0.5325(12) 0.7434(12) 0.244(12) Uani 1 1 d . . .
H48A H 0.1777 0.4712 0.7077 0.366 Uiso 1 1 calc R . .
H48B H 0.1347 0.5464 0.7182 0.366 Uiso 1 1 calc R . .
H48C H 0.1862 0.5351 0.7980 0.366 Uiso 1 1 calc R . .
C49 C 0.3124(12) 0.6792(12) 0.8271(10) 0.271(13) Uani 1 1 d . . .
H49A H 0.2669 0.7083 0.8234 0.406 Uiso 1 1 calc R . .
H49B H 0.3778 0.7199 0.8304 0.406 Uiso 1 1 calc R . .
H49C H 0.3190 0.6670 0.8768 0.406 Uiso 1 1 calc R . .
C50 C 0.6118(6) 0.5008(7) 0.7172(6) 0.113(4) Uani 1 1 d . . .
H50A H 0.6166 0.4952 0.6627 0.169 Uiso 1 1 calc R . .
H50B H 0.6011 0.4430 0.7217 0.169 Uiso 1 1 calc R . .
H50C H 0.6735 0.5496 0.7607 0.169 Uiso 1 1 calc R . .
C51 C 0.5191(5) 0.3896(5) 0.9517(4) 0.0662(18) Uani 1 1 d . . .
H51 H 0.5141 0.4248 1.0019 0.079 Uiso 1 1 calc R . .
C52 C 0.6053(5) 0.4133(5) 0.9295(5) 0.073(2) Uani 1 1 d . . .
H52 H 0.6669 0.4657 0.9607 0.087 Uiso 1 1 calc R . .
C53 C 0.5808(5) 0.3427(5) 0.8506(5) 0.0677(19) Uani 1 1 d . . .
H53 H 0.6235 0.3390 0.8190 0.081 Uiso 1 1 calc R . .
C54 C 0.4799(4) 0.2781(4) 0.8274(4) 0.0520(14) Uani 1 1 d . . .
C55 C 0.4226(5) 0.1967(4) 0.7534(4) 0.0511(14) Uani 1 1 d . . .
C56 C 0.3223(5) 0.1371(4) 0.7312(4) 0.0502(14) Uani 1 1 d . . .
C57 C 0.2592(5) 0.0581(5) 0.6531(4) 0.0601(16) Uani 1 1 d . . .
H57 H 0.2789 0.0342 0.6076 0.072 Uiso 1 1 calc R . .
C58 C 0.1656(5) 0.0248(5) 0.6580(4) 0.0647(18) Uani 1 1 d . . .
H58 H 0.1086 -0.0267 0.6163 0.078 Uiso 1 1 calc R . .
C59 C 0.1694(5) 0.0819(4) 0.7376(4) 0.0574(16) Uani 1 1 d . . .
H59 H 0.1143 0.0735 0.7565 0.069 Uiso 1 1 calc R . .
C60 C 0.4761(5) 0.1728(5) 0.6913(4) 0.0575(16) Uani 1 1 d . . .
C61 C 0.5084(6) 0.1043(5) 0.6837(5) 0.0696(19) Uani 1 1 d . . .
H61 H 0.4938 0.0693 0.7149 0.083 Uiso 1 1 calc R . .
C62 C 0.5613(6) 0.0859(6) 0.6314(5) 0.077(2) Uani 1 1 d . . .
H62 H 0.5842 0.0398 0.6274 0.093 Uiso 1 1 calc R . .
C63 C 0.5803(5) 0.1366(6) 0.5846(4) 0.075(2) Uani 1 1 d . . .
C64 C 0.5462(6) 0.2046(6) 0.5880(5) 0.077(2) Uani 1 1 d . . .
H64 H 0.5596 0.2385 0.5558 0.093 Uiso 1 1 calc R . .
C65 C 0.4920(6) 0.2202(6) 0.6404(5) 0.074(2) Uani 1 1 d . . .
H65 H 0.4653 0.2635 0.6420 0.089 Uiso 1 1 calc R . .
C66 C 0.3409(7) 0.1560(8) 0.9690(7) 0.098(3) Uani 1 1 d . . .
C67 C 0.3964(7) 0.2531(10) 1.0253(6) 0.117(4) Uani 1 1 d . . .
H67 H 0.4667 0.2784 1.0494 0.140 Uiso 1 1 calc R . .
C68 C 0.3460(8) 0.3100(7) 1.0444(4) 0.097(3) Uani 1 1 d . . .
H68 H 0.3836 0.3723 1.0822 0.116 Uiso 1 1 calc R . .
C69 C 0.2419(7) 0.2766(5) 1.0089(5) 0.081(2) Uani 1 1 d . . .
C70 C 0.1872(5) 0.1832(5) 0.9539(4) 0.0620(18) Uani 1 1 d . . .
H70 H 0.1172 0.1592 0.9291 0.074 Uiso 1 1 calc R . .
C71 C 0.2355(6) 0.1251(5) 0.9354(4) 0.0682(19) Uani 1 1 d . . .
H71 H 0.1961 0.0625 0.8990 0.082 Uiso 1 1 calc R . .
C72 C 0.3834(13) 0.0858(14) 0.9412(15) 0.239(12) Uani 1 1 d . . .
H72 H 0.3434 0.0600 0.8810 0.287 Uiso 1 1 calc R . .
C73 C 0.4763(14) 0.1130(12) 0.9299(10) 0.194(7) Uani 1 1 d . . .
H73A H 0.5277 0.1228 0.9787 0.291 Uiso 1 1 calc R . .
H73B H 0.4925 0.1699 0.9225 0.291 Uiso 1 1 calc R . .
H73C H 0.4734 0.0652 0.8806 0.291 Uiso 1 1 calc R . .
C74 C 0.3394(16) -0.0019(15) 0.9498(13) 0.245(10) Uani 1 1 d . . .
H74A H 0.3612 -0.0456 0.9182 0.367 Uiso 1 1 calc R . .
H74B H 0.2667 -0.0269 0.9283 0.367 Uiso 1 1 calc R . .
H74C H 0.3616 0.0095 1.0084 0.367 Uiso 1 1 calc R . .
C75 C 0.1907(9) 0.3399(7) 1.0245(7) 0.130(4) Uani 1 1 d . . .
H75A H 0.1809 0.3584 0.9787 0.195 Uiso 1 1 calc R . .
H75B H 0.2321 0.3941 1.0765 0.195 Uiso 1 1 calc R . .
H75C H 0.1260 0.3080 1.0284 0.195 Uiso 1 1 calc R . .

loop_
_atom_site_aniso_label
_atom_site_aniso_U_11
_atom_site_aniso_U_22
_atom_site_aniso_U_33
_atom_site_aniso_U_23
_atom_site_aniso_U_13
_atom_site_aniso_U_12
Ru1 0.0372(2) 0.0368(3) 0.0355(2) 0.01625(19) 0.00933(18) 0.01114(19)
Ru2 0.0388(3) 0.0446(3) 0.0413(3) 0.0173(2) 0.0065(2) 0.0085(2)
Ru3 0.0407(3) 0.0527(3) 0.0405(3) 0.0205(2) 0.0095(2) 0.0063(2)
Cl1 0.0407(8) 0.0592(9) 0.0657(9) 0.0266(8) 0.0124(7) 0.0171(7)
Cl2 0.0683(11) 0.0782(12) 0.0543(9) 0.0178(8) 0.0143(8) 0.0354(9)
Cl3 0.0743(11) 0.0866(13) 0.0662(10) 0.0420(10) 0.0286(9) 0.0392(10)
N1 0.048(3) 0.048(3) 0.035(2) 0.019(2) 0.014(2) 0.021(2)
N2 0.044(3) 0.041(3) 0.036(2) 0.016(2) 0.008(2) 0.016(2)
N3 0.102(6) 0.090(6) 0.160(8) 0.084(6) 0.038(6) 0.050(5)
N4 0.045(3) 0.050(3) 0.048(3) 0.027(2) 0.013(2) 0.014(2)
N5 0.042(3) 0.047(3) 0.040(2) 0.019(2) 0.005(2) 0.009(2)
N6 0.045(4) 0.090(5) 0.125(6) 0.034(5) 0.006(4) 0.024(4)
N7 0.041(3) 0.051(3) 0.042(3) 0.020(2) 0.010(2) 0.008(2)
N8 0.047(3) 0.049(3) 0.057(3) 0.020(2) 0.018(2) 0.007(2)
N9 0.081(5) 0.147(8) 0.084(5) 0.034(5) 0.033(4) 0.063(5)
O1 0.152(7) 0.136(7) 0.291(12) 0.165(8) 0.106(8) 0.079(6)
O2 0.139(7) 0.128(6) 0.219(9) 0.115(6) 0.062(6) 0.089(6)
O3 0.056(4) 0.149(7) 0.163(7) 0.002(6) -0.009(4) 0.027(4)
O4 0.053(3) 0.137(6) 0.227(9) 0.087(6) 0.033(4) 0.051(4)
O5 0.200(10) 0.251(11) 0.170(8) 0.129(9) 0.145(8) 0.133(9)
O6 0.134(6) 0.230(10) 0.110(5) 0.055(6) 0.066(5) 0.122(7)
C1 0.054(4) 0.059(4) 0.036(3) 0.019(3) 0.006(3) 0.020(3)
C2 0.074(5) 0.065(4) 0.040(3) 0.014(3) 0.010(3) 0.026(4)
C3 0.064(4) 0.045(3) 0.054(4) 0.013(3) 0.012(3) 0.021(3)
C4 0.041(3) 0.037(3) 0.041(3) 0.015(2) 0.005(2) 0.010(2)
C5 0.032(3) 0.045(3) 0.052(3) 0.022(3) 0.014(2) 0.013(2)
C6 0.040(3) 0.045(3) 0.042(3) 0.025(3) 0.013(2) 0.011(2)
C7 0.075(4) 0.072(5) 0.056(4) 0.044(4) 0.026(3) 0.036(4)
C8 0.098(6) 0.090(5) 0.047(4) 0.042(4) 0.037(4) 0.050(5)
C9 0.068(4) 0.062(4) 0.049(4) 0.027(3) 0.021(3) 0.031(3)
C10 0.045(3) 0.047(3) 0.052(3) 0.026(3) 0.012(3) 0.015(3)
C11 0.049(4) 0.058(4) 0.096(5) 0.039(4) 0.024(4) 0.023(3)
C12 0.063(4) 0.081(5) 0.107(6) 0.052(5) 0.027(4) 0.042(4)
C13 0.079(5) 0.065(5) 0.085(5) 0.046(4) 0.026(4) 0.043(4)
C14 0.076(5) 0.068(5) 0.121(7) 0.062(5) 0.045(5) 0.030(4)
C15 0.055(4) 0.067(4) 0.104(6) 0.050(4) 0.035(4) 0.027(4)
C16 0.034(3) 0.045(4) 0.081(5) 0.023(3) 0.015(3) 0.003(3)
C17 0.056(4) 0.051(4) 0.065(4) 0.026(3) 0.031(3) 0.010(3)
C18 0.070(4) 0.045(3) 0.056(4) 0.030(3) 0.027(3) 0.016(3)
C19 0.055(4) 0.033(3) 0.052(3) 0.017(3) 0.013(3) 0.009(3)
C20 0.058(4) 0.035(3) 0.046(3) 0.010(3) 0.012(3) 0.008(3)
C21 0.047(3) 0.039(3) 0.049(3) 0.013(3) -0.004(3) -0.001(3)
C22 0.041(4) 0.071(5) 0.102(6) 0.030(4) 0.018(4) 0.017(3)
C23 0.105(8) 0.150(11) 0.204(14) 0.003(10) 0.004(9) 0.092(9)
C24 0.156(11) 0.230(15) 0.190(13) 0.140(12) 0.081(10) 0.145(12)
C25 0.085(5) 0.047(4) 0.065(4) 0.023(3) 0.014(4) 0.031(4)
C26 0.058(4) 0.055(4) 0.051(3) 0.030(3) 0.007(3) 0.016(3)
C27 0.068(4) 0.057(4) 0.067(4) 0.038(3) 0.025(3) 0.016(3)
C28 0.043(3) 0.050(4) 0.062(4) 0.023(3) 0.018(3) 0.008(3)
C29 0.040(3) 0.045(3) 0.043(3) 0.015(3) 0.012(2) 0.013(3)
C30 0.043(3) 0.048(3) 0.040(3) 0.017(3) 0.013(2) 0.021(3)
C31 0.046(3) 0.045(3) 0.042(3) 0.017(3) 0.011(2) 0.020(3)
C32 0.062(4) 0.057(4) 0.050(3) 0.025(3) 0.019(3) 0.034(3)
C33 0.081(5) 0.058(4) 0.063(4) 0.037(3) 0.027(4) 0.032(4)
C34 0.058(4) 0.054(4) 0.068(4) 0.033(3) 0.021(3) 0.009(3)
C35 0.041(3) 0.044(3) 0.054(3) 0.019(3) 0.015(3) 0.017(3)
C36 0.046(3) 0.073(4) 0.059(4) 0.012(3) 0.014(3) 0.030(3)
C37 0.045(4) 0.065(4) 0.066(4) 0.010(4) -0.003(3) 0.014(3)
C38 0.036(3) 0.072(5) 0.088(5) 0.036(4) 0.012(3) 0.026(3)
C39 0.059(5) 0.097(6) 0.101(6) 0.023(5) 0.029(4) 0.046(5)
C40 0.060(4) 0.071(5) 0.081(5) 0.003(4) 0.019(4) 0.029(4)
C41 0.064(5) 0.080(6) 0.058(4) -0.008(4) -0.003(4) 0.031(4)
C42 0.052(4) 0.095(6) 0.038(3) 0.007(4) 0.012(3) -0.002(4)
C43 0.057(4) 0.056(4) 0.043(3) 0.014(3) -0.006(3) 0.004(3)
C44 0.037(3) 0.065(4) 0.058(4) 0.010(3) -0.002(3) 0.003(3)
C45 0.059(4) 0.058(4) 0.063(4) 0.020(4) 0.004(3) 0.002(4)
C46 0.094(7) 0.050(4) 0.078(5) 0.014(4) -0.004(5) 0.020(4)
C47 0.106(9) 0.149(11) 0.131(10) -0.034(8) 0.012(8) 0.054(9)
C48 0.093(9) 0.205(16) 0.249(19) -0.075(14) 0.074(11) 0.006(10)
C49 0.152(13) 0.265(19) 0.203(16) -0.119(15) 0.000(11) 0.111(14)
C50 0.044(4) 0.128(8) 0.111(7) 0.009(6) 0.011(4) 0.021(5)
C51 0.052(4) 0.048(4) 0.065(4) 0.009(3) 0.012(3) 0.002(3)
C52 0.041(4) 0.063(4) 0.082(5) 0.023(4) 0.008(3) 0.000(3)
C53 0.040(3) 0.073(5) 0.089(5) 0.042(4) 0.022(3) 0.015(3)
C54 0.044(3) 0.053(4) 0.056(4) 0.026(3) 0.016(3) 0.015(3)
C55 0.052(3) 0.056(4) 0.054(3) 0.031(3) 0.021(3) 0.025(3)
C56 0.053(3) 0.048(3) 0.047(3) 0.024(3) 0.013(3) 0.017(3)
C57 0.065(4) 0.057(4) 0.051(4) 0.019(3) 0.015(3) 0.025(3)
C58 0.056(4) 0.054(4) 0.056(4) 0.019(3) 0.001(3) 0.005(3)
C59 0.049(3) 0.055(4) 0.051(4) 0.024(3) 0.007(3) 0.005(3)
C60 0.051(4) 0.065(4) 0.060(4) 0.029(3) 0.020(3) 0.025(3)
C61 0.076(5) 0.078(5) 0.081(5) 0.047(4) 0.036(4) 0.045(4)
C62 0.080(5) 0.091(6) 0.070(5) 0.026(4) 0.024(4) 0.054(5)
C63 0.055(4) 0.108(6) 0.059(4) 0.027(4) 0.021(3) 0.040(4)
C64 0.088(5) 0.100(6) 0.067(5) 0.046(4) 0.039(4) 0.047(5)
C65 0.086(5) 0.095(6) 0.079(5) 0.056(5) 0.044(4) 0.054(5)
C66 0.077(6) 0.152(9) 0.121(7) 0.109(8) 0.045(6) 0.060(7)
C67 0.049(5) 0.185(12) 0.084(7) 0.091(8) -0.008(5) -0.002(6)
C68 0.093(7) 0.091(6) 0.039(4) 0.025(4) 0.007(4) -0.024(5)
C69 0.109(7) 0.065(5) 0.058(4) 0.028(4) 0.049(5) 0.010(5)
C70 0.062(4) 0.070(5) 0.049(4) 0.032(3) 0.026(3) 0.011(4)
C71 0.083(5) 0.062(4) 0.059(4) 0.035(4) 0.027(4) 0.019(4)
C72 0.213(16) 0.32(2) 0.52(3) 0.37(3) 0.27(2) 0.223(17)
C73 0.26(2) 0.27(2) 0.189(15) 0.160(15) 0.109(15) 0.185(18)
C74 0.33(3) 0.30(3) 0.28(2) 0.17(2) 0.17(2) 0.24(2)
C75 0.200(12) 0.094(7) 0.165(10) 0.074(7) 0.148(10) 0.074(8)

loop_
_atom_type_symbol
_atom_type_description
_atom_type_scat_dispersion_real
_atom_type_scat_dispersion_imag
_atom_type_scat_source
C C 0.0033 0.0016 'International Tables Vol C Tables 4.2.6.8 and 6.1.1.4'
H H 0.0000 0.0000 'International Tables Vol C Tables 4.2.6.8 and 6.1.1.4'
N N 0.0061 0.0033 'International Tables Vol C Tables 4.2.6.8 and 6.1.1.4'
O O 0.0106 0.0060 'International Tables Vol C Tables 4.2.6.8 and 6.1.1.4'
Cl Cl 0.1484 0.1585 'International Tables Vol C Tables 4.2.6.8 and 6.1.1.4'
Ru Ru -1.2594 0.8363 'International Tables Vol C Tables 4.2.6.8 and 6.1.1.4'

loop_
_geom_angle_atom_site_label_1
_geom_angle_atom_site_label_2
_geom_angle_atom_site_label_3
_geom_angle
_geom_angle_site_symmetry_1
_geom_angle_site_symmetry_3
_geom_angle_publ_flag
N2 Ru1 N1 85.72(17) . . ?
N2 Ru1 C17 88.1(2) . . ?
N1 Ru1 C17 137.7(2) . . ?
N2 Ru1 C21 135.8(2) . . ?
N1 Ru1 C21 89.0(2) . . ?
C17 Ru1 C21 67.4(3) . . ?
N2 Ru1 C16 101.3(2) . . ?
N1 Ru1 C16 102.6(2) . . ?
C17 Ru1 C16 38.2(2) . . ?
C21 Ru1 C16 37.8(2) . . ?
N2 Ru1 C18 103.4(2) . . ?
N1 Ru1 C18 168.3(2) . . ?
C17 Ru1 C18 37.5(2) . . ?
C21 Ru1 C18 79.5(2) . . ?
C16 Ru1 C18 68.7(3) . . ?
N2 Ru1 C20 167.5(2) . . ?
N1 Ru1 C20 103.1(2) . . ?
C17 Ru1 C20 79.5(2) . . ?
C21 Ru1 C20 37.4(2) . . ?
C16 Ru1 C20 68.4(2) . . ?
C18 Ru1 C20 66.9(2) . . ?
N2 Ru1 C19 137.2(2) . . ?
N1 Ru1 C19 136.0(2) . . ?
C17 Ru1 C19 67.5(2) . . ?
C21 Ru1 C19 67.3(2) . . ?
C16 Ru1 C19 81.2(2) . . ?
C18 Ru1 C19 37.3(2) . . ?
C20 Ru1 C19 37.0(2) . . ?
N2 Ru1 Cl1 85.95(13) . . ?
N1 Ru1 Cl1 87.10(13) . . ?
C17 Ru1 Cl1 134.13(19) . . ?
C21 Ru1 Cl1 137.54(19) . . ?
C16 Ru1 Cl1 168.17(18) . . ?
C18 Ru1 Cl1 100.64(19) . . ?
C20 Ru1 Cl1 103.14(17) . . ?
C19 Ru1 Cl1 87.09(16) . . ?
N5 Ru2 N4 85.49(18) . . ?
N5 Ru2 C46 138.3(3) . . ?
N4 Ru2 C46 88.4(3) . . ?
N5 Ru2 C42 88.9(2) . . ?
N4 Ru2 C42 134.5(3) . . ?
C46 Ru2 C42 66.9(3) . . ?
N5 Ru2 C41 103.7(3) . . ?
N4 Ru2 C41 100.3(3) . . ?
C46 Ru2 C41 37.4(3) . . ?
C42 Ru2 C41 38.0(3) . . ?
N5 Ru2 C45 167.5(2) . . ?
N4 Ru2 C45 103.8(2) . . ?
C46 Ru2 C45 35.9(3) . . ?
C42 Ru2 C45 78.7(3) . . ?
C41 Ru2 C45 66.8(3) . . ?
N5 Ru2 C43 103.3(2) . . ?
N4 Ru2 C43 167.0(2) . . ?
C46 Ru2 C43 78.7(3) . . ?
C42 Ru2 C43 38.0(3) . . ?
C41 Ru2 C43 68.6(3) . . ?
C45 Ru2 C43 66.3(3) . . ?
N5 Ru2 C44 136.9(2) . . ?
N4 Ru2 C44 136.9(2) . . ?
C46 Ru2 C44 65.5(3) . . ?
C42 Ru2 C44 67.4(3) . . ?
C41 Ru2 C44 79.8(3) . . ?
C45 Ru2 C44 36.3(3) . . ?
C43 Ru2 C44 37.1(3) . . ?
N5 Ru2 Cl2 87.32(14) . . ?
N4 Ru2 Cl2 86.34(14) . . ?
C46 Ru2 Cl2 133.4(3) . . ?
C42 Ru2 Cl2 138.5(3) . . ?
C41 Ru2 Cl2 167.5(2) . . ?
C45 Ru2 Cl2 101.4(2) . . ?
C43 Ru2 Cl2 103.4(2) . . ?
C44 Ru2 Cl2 88.08(19) . . ?
N8 Ru3 N7 85.63(19) . . ?
N8 Ru3 C67 88.6(3) . . ?
N7 Ru3 C67 134.0(5) . . ?
N8 Ru3 C71 140.0(3) . . ?
N7 Ru3 C71 88.6(2) . . ?
C67 Ru3 C71 67.6(4) . . ?
N8 Ru3 C66 104.5(3) . . ?
N7 Ru3 C66 99.3(4) . . ?
C67 Ru3 C66 38.8(4) . . ?
C71 Ru3 C66 37.7(3) . . ?
N8 Ru3 C68 102.6(3) . . ?
N7 Ru3 C68 166.8(3) . . ?
C67 Ru3 C68 37.7(4) . . ?
C71 Ru3 C68 78.4(3) . . ?
C66 Ru3 C68 68.8(4) . . ?
N8 Ru3 C70 167.5(2) . . ?
N7 Ru3 C70 105.3(2) . . ?
C67 Ru3 C70 79.4(3) . . ?
C71 Ru3 C70 37.1(3) . . ?
C66 Ru3 C70 68.3(3) . . ?
C68 Ru3 C70 65.5(3) . . ?
N8 Ru3 C69 134.5(3) . . ?
N7 Ru3 C69 138.9(3) . . ?
C67 Ru3 C69 67.5(4) . . ?
C71 Ru3 C69 66.6(3) . . ?
C66 Ru3 C69 81.1(3) . . ?
C68 Ru3 C69 36.5(3) . . ?
C70 Ru3 C69 36.4(3) . . ?
N8 Ru3 Cl3 85.36(16) . . ?
N7 Ru3 Cl3 87.78(15) . . ?
C67 Ru3 Cl3 137.2(4) . . ?
C71 Ru3 Cl3 134.0(2) . . ?
C66 Ru3 Cl3 168.2(2) . . ?
C68 Ru3 Cl3 103.0(3) . . ?
C70 Ru3 Cl3 100.8(2) . . ?
C69 Ru3 Cl3 87.3(2) . . ?
C9 N1 C6 107.0(5) . . ?
C9 N1 Ru1 124.2(4) . . ?
C6 N1 Ru1 128.4(3) . . ?
C1 N2 C4 106.7(5) . . ?
C1 N2 Ru1 123.3(4) . . ?
C4 N2 Ru1 129.3(3) . . ?
O1 N3 O2 123.1(8) . . ?
O1 N3 C13 119.5(9) . . ?
O2 N3 C13 117.3(8) . . ?
C34 N4 C31 106.8(5) . . ?
C34 N4 Ru2 124.4(4) . . ?
C31 N4 Ru2 128.2(4) . . ?
C26 N5 C29 106.2(5) . . ?
C26 N5 Ru2 125.0(4) . . ?
C29 N5 Ru2 128.2(4) . . ?
O3 N6 O4 122.4(8) . . ?
O3 N6 C38 120.4(8) . . ?
O4 N6 C38 117.1(8) . . ?
C59 N7 C56 106.3(5) . . ?
C59 N7 Ru3 124.6(4) . . ?
C56 N7 Ru3 128.6(4) . . ?
C51 N8 C54 106.9(5) . . ?
C51 N8 Ru3 122.9(4) . . ?
C54 N8 Ru3 129.6(4) . . ?
O5 N9 O6 125.1(9) . . ?
O5 N9 C63 118.3(9) . . ?
O6 N9 C63 116.6(10) . . ?
N2 C1 C2 110.5(6) . . ?
N2 C1 H1 124.8 . . ?
C2 C1 H1 124.8 . . ?
C3 C2 C1 106.8(6) . . ?
C3 C2 H2 126.6 . . ?
C1 C2 H2 126.6 . . ?
C2 C3 C4 107.4(6) . . ?
C2 C3 H3 126.3 . . ?
C4 C3 H3 126.3 . . ?
N2 C4 C5 123.8(5) . . ?
N2 C4 C3 108.6(5) . . ?
C5 C4 C3 127.6(5) . . ?
C6 C5 C4 126.0(5) . . ?
C6 C5 C10 116.4(5) . . ?
C4 C5 C10 117.6(5) . . ?
C5 C6 N1 124.7(5) . . ?
C5 C6 C7 127.2(6) . . ?
N1 C6 C7 108.1(5) . . ?
C8 C7 C6 106.3(6) . . ?
C8 C7 H7 126.8 . . ?
C6 C7 H7 126.8 . . ?
C7 C8 C9 107.4(6) . . ?
C7 C8 H8 126.3 . . ?
C9 C8 H8 126.3 . . ?
N1 C9 C8 111.2(6) . . ?
N1 C9 H9 124.4 . . ?
C8 C9 H9 124.4 . . ?
C15 C10 C11 118.5(6) . . ?
C15 C10 C5 121.8(5) . . ?
C11 C10 C5 119.7(5) . . ?
C12 C11 C10 121.3(7) . . ?
C12 C11 H11 119.4 . . ?
C10 C11 H11 119.4 . . ?
C11 C12 C13 119.3(7) . . ?
C11 C12 H12 120.3 . . ?
C13 C12 H12 120.3 . . ?
C14 C13 C12 120.8(6) . . ?
C14 C13 N3 119.5(8) . . ?
C12 C13 N3 119.7(7) . . ?
C13 C14 C15 120.1(7) . . ?
C13 C14 H14 120.0 . . ?
C15 C14 H14 120.0 . . ?
C14 C15 C10 119.9(7) . . ?
C14 C15 H15 120.0 . . ?
C10 C15 H15 120.0 . . ?
C21 C16 C17 114.6(6) . . ?
C21 C16 C22 122.0(6) . . ?
C17 C16 C22 123.4(6) . . ?
C21 C16 Ru1 69.5(3) . . ?
C17 C16 Ru1 68.8(3) . . ?
C22 C16 Ru1 132.5(5) . . ?
C18 C17 C16 123.5(6) . . ?
C18 C17 Ru1 73.5(4) . . ?
C16 C17 Ru1 73.0(3) . . ?
C18 C17 H17 118.2 . . ?
C16 C17 H17 118.2 . . ?
Ru1 C17 H17 127.5 . . ?
C17 C18 C19 120.0(6) . . ?
C17 C18 Ru1 69.0(3) . . ?
C19 C18 Ru1 73.1(3) . . ?
C17 C18 H18 120.0 . . ?
C19 C18 H18 120.0 . . ?
Ru1 C18 H18 130.5 . . ?
C20 C19 C18 118.2(6) . . ?
C20 C19 C25 121.4(6) . . ?
C18 C19 C25 120.4(6) . . ?
C20 C19 Ru1 70.7(3) . . ?
C18 C19 Ru1 69.7(3) . . ?
C25 C19 Ru1 130.8(4) . . ?
C21 C20 C19 119.6(6) . . ?
C21 C20 Ru1 68.8(3) . . ?
C19 C20 Ru1 72.3(3) . . ?
C21 C20 H20 120.2 . . ?
C19 C20 H20 120.2 . . ?
Ru1 C20 H20 131.4 . . ?
C20 C21 C16 123.9(6) . . ?
C20 C21 Ru1 73.8(3) . . ?
C16 C21 Ru1 72.7(3) . . ?
C20 C21 H21 118.1 . . ?
C16 C21 H21 118.1 . . ?
Ru1 C21 H21 127.7 . . ?
C24 C22 C16 114.9(7) . . ?
C24 C22 C23 104.7(10) . . ?
C16 C22 C23 114.2(7) . . ?
C24 C22 H22 107.6 . . ?
C16 C22 H22 107.6 . . ?
C23 C22 H22 107.6 . . ?
C22 C23 H23A 109.5 . . ?
C22 C23 H23B 109.5 . . ?
H23A C23 H23B 109.5 . . ?
C22 C23 H23C 109.5 . . ?
H23A C23 H23C 109.5 . . ?
H23B C23 H23C 109.5 . . ?
C22 C24 H24A 109.5 . . ?
C22 C24 H24B 109.5 . . ?
H24A C24 H24B 109.5 . . ?
C22 C24 H24C 109.5 . . ?
H24A C24 H24C 109.5 . . ?
H24B C24 H24C 109.5 . . ?
C19 C25 H25A 109.5 . . ?
C19 C25 H25B 109.5 . . ?
H25A C25 H25B 109.5 . . ?
C19 C25 H25C 109.5 . . ?
H25A C25 H25C 109.5 . . ?
H25B C25 H25C 109.5 . . ?
N5 C26 C27 111.3(6) . . ?
N5 C26 H26 124.4 . . ?
C27 C26 H26 124.4 . . ?
C28 C27 C26 107.3(6) . . ?
C28 C27 H27 126.3 . . ?
C26 C27 H27 126.3 . . ?
C27 C28 C29 107.1(5) . . ?
C27 C28 H28 126.5 . . ?
C29 C28 H28 126.5 . . ?
C30 C29 N5 124.1(5) . . ?
C30 C29 C28 127.7(5) . . ?
N5 C29 C28 108.1(5) . . ?
C29 C30 C31 125.8(5) . . ?
C29 C30 C35 115.4(5) . . ?
C31 C30 C35 118.7(5) . . ?
N4 C31 C30 124.0(5) . . ?
N4 C31 C32 108.0(5) . . ?
C30 C31 C32 127.5(5) . . ?
C33 C32 C31 107.3(6) . . ?
C33 C32 H32 126.3 . . ?
C31 C32 H32 126.3 . . ?
C32 C33 C34 106.7(6) . . ?
C32 C33 H33 126.6 . . ?
C34 C33 H33 126.6 . . ?
N4 C34 C33 111.1(6) . . ?
N4 C34 H34 124.4 . . ?
C33 C34 H34 124.4 . . ?
C36 C35 C40 118.4(6) . . ?
C36 C35 C30 121.0(5) . . ?
C40 C35 C30 120.7(5) . . ?
C35 C36 C37 121.1(6) . . ?
C35 C36 H36 119.4 . . ?
C37 C36 H36 119.4 . . ?
C38 C37 C36 119.1(6) . . ?
C38 C37 H37 120.5 . . ?
C36 C37 H37 120.5 . . ?
C37 C38 C39 121.7(6) . . ?
C37 C38 N6 118.8(7) . . ?
C39 C38 N6 119.6(7) . . ?
C38 C39 C40 119.1(7) . . ?
C38 C39 H39 120.5 . . ?
C40 C39 H39 120.5 . . ?
C35 C40 C39 120.5(7) . . ?
C35 C40 H40 119.7 . . ?
C39 C40 H40 119.7 . . ?
C46 C41 C42 115.6(7) . . ?
C46 C41 C47 122.1(11) . . ?
C42 C41 C47 122.3(11) . . ?
C46 C41 Ru2 69.5(5) . . ?
C42 C41 Ru2 70.1(4) . . ?
C47 C41 Ru2 131.7(6) . . ?
C41 C42 C43 121.4(7) . . ?
C41 C42 Ru2 71.8(4) . . ?
C43 C42 Ru2 72.9(4) . . ?
C41 C42 H42 119.3 . . ?
C43 C42 H42 119.3 . . ?
Ru2 C42 H42 128.2 . . ?
C44 C43 C42 118.2(7) . . ?
C44 C43 Ru2 72.0(4) . . ?
C42 C43 Ru2 69.1(4) . . ?
C44 C43 H43 120.9 . . ?
C42 C43 H43 120.9 . . ?
Ru2 C43 H43 130.4 . . ?
C45 C44 C43 119.4(7) . . ?
C45 C44 C50 121.2(8) . . ?
C43 C44 C50 119.4(8) . . ?
C45 C44 Ru2 70.7(4) . . ?
C43 C44 Ru2 70.9(3) . . ?
C50 C44 Ru2 129.2(5) . . ?
C46 C45 C44 120.8(8) . . ?
C46 C45 Ru2 69.7(4) . . ?
C44 C45 Ru2 73.0(4) . . ?
C46 C45 H45 119.6 . . ?
C44 C45 H45 119.6 . . ?
Ru2 C45 H45 130.3 . . ?
C45 C46 C41 124.6(8) . . ?
C45 C46 Ru2 74.4(5) . . ?
C41 C46 Ru2 73.1(5) . . ?
C45 C46 H46 117.7 . . ?
C41 C46 H46 117.7 . . ?
Ru2 C46 H46 126.9 . . ?
C48 C47 C49 113.9(14) . . ?
C48 C47 C41 121.4(15) . . ?
C49 C47 C41 108.8(10) . . ?
C48 C47 H47 103.5 . . ?
C49 C47 H47 103.5 . . ?
C41 C47 H47 103.5 . . ?
C47 C48 H48A 109.5 . . ?
C47 C48 H48B 109.5 . . ?
H48A C48 H48B 109.5 . . ?
C47 C48 H48C 109.5 . . ?
H48A C48 H48C 109.5 . . ?
H48B C48 H48C 109.5 . . ?
C47 C49 H49A 109.5 . . ?
C47 C49 H49B 109.5 . . ?
H49A C49 H49B 109.5 . . ?
C47 C49 H49C 109.5 . . ?
H49A C49 H49C 109.5 . . ?
H49B C49 H49C 109.5 . . ?
C44 C50 H50A 109.5 . . ?
C44 C50 H50B 109.5 . . ?
H50A C50 H50B 109.5 . . ?
C44 C50 H50C 109.5 . . ?
H50A C50 H50C 109.5 . . ?
H50B C50 H50C 109.5 . . ?
N8 C51 C52 111.5(6) . . ?
N8 C51 H51 124.3 . . ?
C52 C51 H51 124.3 . . ?
C51 C52 C53 105.8(6) . . ?
C51 C52 H52 127.1 . . ?
C53 C52 H52 127.1 . . ?
C52 C53 C54 107.6(6) . . ?
C52 C53 H53 126.2 . . ?
C54 C53 H53 126.2 . . ?
N8 C54 C55 123.7(5) . . ?
N8 C54 C53 108.3(6) . . ?
C55 C54 C53 128.0(6) . . ?
C56 C55 C54 126.3(6) . . ?
C56 C55 C60 117.3(6) . . ?
C54 C55 C60 116.4(5) . . ?
C55 C56 N7 123.9(5) . . ?
C55 C56 C57 127.7(6) . . ?
N7 C56 C57 108.3(5) . . ?
C58 C57 C56 106.9(6) . . ?
C58 C57 H57 126.6 . . ?
C56 C57 H57 126.6 . . ?
C57 C58 C59 107.8(6) . . ?
C57 C58 H58 126.1 . . ?
C59 C58 H58 126.1 . . ?
N7 C59 C58 110.7(6) . . ?
N7 C59 H59 124.6 . . ?
C58 C59 H59 124.6 . . ?
C61 C60 C65 119.0(6) . . ?
C61 C60 C55 121.1(6) . . ?
C65 C60 C55 119.9(6) . . ?
C62 C61 C60 121.3(7) . . ?
C62 C61 H61 119.3 . . ?
C60 C61 H61 119.3 . . ?
C61 C62 C63 118.6(7) . . ?
C61 C62 H62 120.7 . . ?
C63 C62 H62 120.7 . . ?
C62 C63 C64 122.2(7) . . ?
C62 C63 N9 119.7(8) . . ?
C64 C63 N9 118.1(8) . . ?
C65 C64 C63 117.6(7) . . ?
C65 C64 H64 121.2 . . ?
C63 C64 H64 121.2 . . ?
C64 C65 C60 121.1(7) . . ?
C64 C65 H65 119.4 . . ?
C60 C65 H65 119.4 . . ?
C71 C66 C67 115.1(9) . . ?
C71 C66 C72 117.5(12) . . ?
C67 C66 C72 127.4(12) . . ?
C71 C66 Ru3 70.6(4) . . ?
C67 C66 Ru3 69.4(5) . . ?
C72 C66 Ru3 128.4(8) . . ?
C68 C67 C66 120.8(8) . . ?
C68 C67 Ru3 72.8(5) . . ?
C66 C67 Ru3 71.8(5) . . ?
C68 C67 H67 119.6 . . ?
C66 C67 H67 119.6 . . ?
Ru3 C67 H67 128.0 . . ?
C69 C68 C67 122.0(9) . . ?
C69 C68 Ru3 73.7(4) . . ?
C67 C68 Ru3 69.5(5) . . ?
C69 C68 H68 119.0 . . ?
C67 C68 H68 119.0 . . ?
Ru3 C68 H68 130.6 . . ?
C68 C69 C70 118.0(9) . . ?
C68 C69 C75 121.2(9) . . ?
C70 C69 C75 120.7(9) . . ?
C68 C69 Ru3 69.9(5) . . ?
C70 C69 Ru3 70.5(4) . . ?
C75 C69 Ru3 127.8(6) . . ?
C71 C70 C69 120.9(7) . . ?
C71 C70 Ru3 70.0(4) . . ?
C69 C70 Ru3 73.1(4) . . ?
C71 C70 H70 119.5 . . ?
C69 C70 H70 119.5 . . ?
Ru3 C70 H70 129.9 . . ?
C70 C71 C66 123.2(8) . . ?
C70 C71 Ru3 72.9(4) . . ?
C66 C71 Ru3 71.7(5) . . ?
C70 C71 H71 118.4 . . ?
C66 C71 H71 118.4 . . ?
Ru3 C71 H71 129.7 . . ?
C73 C72 C74 119.9(13) . . ?
C73 C72 C66 120.0(14) . . ?
C74 C72 C66 117.9(12) . . ?
C73 C72 H72 94.9 . . ?
C74 C72 H72 94.9 . . ?
C66 C72 H72 94.9 . . ?
C72 C73 H73A 109.5 . . ?
C72 C73 H73B 109.5 . . ?
H73A C73 H73B 109.5 . . ?
C72 C73 H73C 109.5 . . ?
H73A C73 H73C 109.5 . . ?
H73B C73 H73C 109.5 . . ?
C72 C74 H74A 109.5 . . ?
C72 C74 H74B 109.5 . . ?
H74A C74 H74B 109.5 . . ?
C72 C74 H74C 109.5 . . ?
H74A C74 H74C 109.5 . . ?
H74B C74 H74C 109.5 . . ?
C69 C75 H75A 109.5 . . ?
C69 C75 H75B 109.5 . . ?
H75A C75 H75B 109.5 . . ?
C69 C75 H75C 109.5 . . ?
H75A C75 H75C 109.5 . . ?
H75B C75 H75C 109.5 . . ?

loop_
_geom_bond_atom_site_label_1
_geom_bond_atom_site_label_2
_geom_bond_distance
_geom_bond_site_symmetry_2
_geom_bond_publ_flag
Ru1 N2 2.071(4) . ?
Ru1 N1 2.077(4) . ?
Ru1 C17 2.145(6) . ?
Ru1 C21 2.160(5) . ?
Ru1 C16 2.201(6) . ?
Ru1 C18 2.202(6) . ?
Ru1 C20 2.225(6) . ?
Ru1 C19 2.247(6) . ?
Ru1 Cl1 2.3980(16) . ?
Ru2 N5 2.065(5) . ?
Ru2 N4 2.078(5) . ?
Ru2 C46 2.127(8) . ?
Ru2 C42 2.151(6) . ?
Ru2 C41 2.173(7) . ?
Ru2 C45 2.184(7) . ?
Ru2 C43 2.200(6) . ?
Ru2 C44 2.214(6) . ?
Ru2 Cl2 2.3955(18) . ?
Ru3 N8 2.064(5) . ?
Ru3 N7 2.074(5) . ?
Ru3 C67 2.143(8) . ?
Ru3 C71 2.161(7) . ?
Ru3 C66 2.175(8) . ?
Ru3 C68 2.184(7) . ?
Ru3 C70 2.198(6) . ?
Ru3 C69 2.233(7) . ?
Ru3 Cl3 2.4018(19) . ?
N1 C9 1.318(7) . ?
N1 C6 1.390(7) . ?
N2 C1 1.336(7) . ?
N2 C4 1.381(7) . ?
N3 O1 1.180(10) . ?
N3 O2 1.220(10) . ?
N3 C13 1.474(9) . ?
N4 C34 1.335(8) . ?
N4 C31 1.387(7) . ?
N5 C26 1.327(7) . ?
N5 C29 1.405(7) . ?
N6 O3 1.158(9) . ?
N6 O4 1.219(9) . ?
N6 C38 1.452(9) . ?
N7 C59 1.336(7) . ?
N7 C56 1.401(7) . ?
N8 C51 1.350(8) . ?
N8 C54 1.381(8) . ?
N9 O5 1.203(11) . ?
N9 O6 1.221(11) . ?
N9 C63 1.469(10) . ?
C1 C2 1.409(9) . ?
C1 H1 0.9300 . ?
C2 C3 1.348(9) . ?
C2 H2 0.9300 . ?
C3 C4 1.412(8) . ?
C3 H3 0.9300 . ?
C4 C5 1.391(8) . ?
C5 C6 1.381(8) . ?
C5 C10 1.501(8) . ?
C6 C7 1.427(8) . ?
C7 C8 1.358(9) . ?
C7 H7 0.9300 . ?
C8 C9 1.396(9) . ?
C8 H8 0.9300 . ?
C9 H9 0.9300 . ?
C10 C15 1.375(8) . ?
C10 C11 1.384(9) . ?
C11 C12 1.345(10) . ?
C11 H11 0.9300 . ?
C12 C13 1.370(10) . ?
C12 H12 0.9300 . ?
C13 C14 1.351(10) . ?
C14 C15 1.372(9) . ?
C14 H14 0.9300 . ?
C15 H15 0.9300 . ?
C16 C21 1.413(9) . ?
C16 C17 1.423(9) . ?
C16 C22 1.497(10) . ?
C17 C18 1.398(9) . ?
C17 H17 0.9300 . ?
C18 C19 1.423(9) . ?
C18 H18 0.9300 . ?
C19 C20 1.419(8) . ?
C19 C25 1.479(9) . ?
C20 C21 1.406(9) . ?
C20 H20 0.9300 . ?
C21 H21 0.9300 . ?
C22 C24 1.471(13) . ?
C22 C23 1.518(12) . ?
C22 H22 0.9800 . ?
C23 H23A 0.9600 . ?
C23 H23B 0.9600 . ?
C23 H23C 0.9600 . ?
C24 H24A 0.9600 . ?
C24 H24B 0.9600 . ?
C24 H24C 0.9600 . ?
C25 H25A 0.9600 . ?
C25 H25B 0.9600 . ?
C25 H25C 0.9600 . ?
C26 C27 1.393(9) . ?
C26 H26 0.9300 . ?
C27 C28 1.356(9) . ?
C27 H27 0.9300 . ?
C28 C29 1.410(8) . ?
C28 H28 0.9300 . ?
C29 C30 1.388(8) . ?
C30 C31 1.391(8) . ?
C30 C35 1.486(8) . ?
C31 C32 1.418(8) . ?
C32 C33 1.362(9) . ?
C32 H32 0.9300 . ?
C33 C34 1.395(9) . ?
C33 H33 0.9300 . ?
C34 H34 0.9300 . ?
C35 C36 1.378(8) . ?
C35 C40 1.378(9) . ?
C36 C37 1.379(9) . ?
C36 H36 0.9300 . ?
C37 C38 1.346(10) . ?
C37 H37 0.9300 . ?
C38 C39 1.368(10) . ?
C39 C40 1.382(10) . ?
C39 H39 0.9300 . ?
C40 H40 0.9300 . ?
C41 C46 1.379(12) . ?
C41 C42 1.409(12) . ?
C41 C47 1.500(14) . ?
C42 C43 1.417(11) . ?
C42 H42 0.9300 . ?
C43 C44 1.406(10) . ?
C43 H43 0.9300 . ?
C44 C45 1.370(10) . ?
C44 C50 1.506(11) . ?
C45 C46 1.331(12) . ?
C45 H45 0.9300 . ?
C46 H46 0.9300 . ?
C47 C48 1.251(17) . ?
C47 C49 1.469(15) . ?
C47 H47 0.9800 . ?
C48 H48A 0.9600 . ?
C48 H48B 0.9600 . ?
C48 H48C 0.9600 . ?
C49 H49A 0.9600 . ?
C49 H49B 0.9600 . ?
C49 H49C 0.9600 . ?
C50 H50A 0.9600 . ?
C50 H50B 0.9600 . ?
C50 H50C 0.9600 . ?
C51 C52 1.384(10) . ?
C51 H51 0.9300 . ?
C52 C53 1.393(10) . ?
C52 H52 0.9300 . ?
C53 C54 1.406(8) . ?
C53 H53 0.9300 . ?
C54 C55 1.396(8) . ?
C55 C56 1.376(8) . ?
C55 C60 1.510(9) . ?
C56 C57 1.426(8) . ?
C57 C58 1.348(9) . ?
C57 H57 0.9300 . ?
C58 C59 1.406(9) . ?
C58 H58 0.9300 . ?
C59 H59 0.9300 . ?
C60 C61 1.363(9) . ?
C60 C65 1.384(9) . ?
C61 C62 1.358(10) . ?
C61 H61 0.9300 . ?
C62 C63 1.368(11) . ?
C62 H62 0.9300 . ?
C63 C64 1.381(11) . ?
C64 C65 1.365(10) . ?
C64 H64 0.9300 . ?
C65 H65 0.9300 . ?
C66 C71 1.403(11) . ?
C66 C67 1.435(15) . ?
C66 C72 1.506(17) . ?
C67 C68 1.398(14) . ?
C67 H67 0.9300 . ?
C68 C69 1.383(13) . ?
C68 H68 0.9300 . ?
C69 C70 1.385(10) . ?
C69 C75 1.487(12) . ?
C70 C71 1.387(10) . ?
C70 H70 0.9300 . ?
C71 H71 0.9300 . ?
C72 C73 1.380(18) . ?
C72 C74 1.46(2) . ?
C72 H72 0.9800 . ?
C73 H73A 0.9600 . ?
C73 H73B 0.9600 . ?
C73 H73C 0.9600 . ?
C74 H74A 0.9600 . ?
C74 H74B 0.9600 . ?
C74 H74C 0.9600 . ?
C75 H75A 0.9600 . ?
C75 H75B 0.9600 . ?
C75 H75C 0.9600 . ?

loop_
_geom_torsion_atom_site_label_1
_geom_torsion_atom_site_label_2
_geom_torsion_atom_site_label_3
_geom_torsion_atom_site_label_4
_geom_torsion
_geom_torsion_site_symmetry_1
_geom_torsion_site_symmetry_2
_geom_torsion_site_symmetry_3
_geom_torsion_site_symmetry_4
_geom_torsion_publ_flag
N2 Ru1 N1 C9 -175.1(5) . . . . ?
C17 Ru1 N1 C9 102.5(5) . . . . ?
C21 Ru1 N1 C9 48.8(5) . . . . ?
C16 Ru1 N1 C9 84.3(5) . . . . ?
C18 Ru1 N1 C9 43.2(12) . . . . ?
C20 Ru1 N1 C9 13.9(5) . . . . ?
C19 Ru1 N1 C9 -6.1(6) . . . . ?
Cl1 Ru1 N1 C9 -88.9(5) . . . . ?
N2 Ru1 N1 C6 13.3(4) . . . . ?
C17 Ru1 N1 C6 -69.1(6) . . . . ?
C21 Ru1 N1 C6 -122.8(5) . . . . ?
C16 Ru1 N1 C6 -87.3(5) . . . . ?
C18 Ru1 N1 C6 -128.5(10) . . . . ?
C20 Ru1 N1 C6 -157.7(5) . . . . ?
C19 Ru1 N1 C6 -177.7(4) . . . . ?
Cl1 Ru1 N1 C6 99.5(4) . . . . ?
N1 Ru1 N2 C1 176.0(5) . . . . ?
C17 Ru1 N2 C1 -45.8(5) . . . . ?
C21 Ru1 N2 C1 -99.9(5) . . . . ?
C16 Ru1 N2 C1 -81.9(5) . . . . ?
C18 Ru1 N2 C1 -11.3(5) . . . . ?
C20 Ru1 N2 C1 -48.7(11) . . . . ?
C19 Ru1 N2 C1 7.4(6) . . . . ?
Cl1 Ru1 N2 C1 88.7(4) . . . . ?
N1 Ru1 N2 C4 -14.9(5) . . . . ?
C17 Ru1 N2 C4 123.2(5) . . . . ?
C21 Ru1 N2 C4 69.1(6) . . . . ?
C16 Ru1 N2 C4 87.1(5) . . . . ?
C18 Ru1 N2 C4 157.7(5) . . . . ?
C20 Ru1 N2 C4 120.3(9) . . . . ?
C19 Ru1 N2 C4 176.4(4) . . . . ?
Cl1 Ru1 N2 C4 -102.3(5) . . . . ?
N5 Ru2 N4 C34 -168.4(5) . . . . ?
C46 Ru2 N4 C34 52.9(6) . . . . ?
C42 Ru2 N4 C34 107.7(6) . . . . ?
C41 Ru2 N4 C34 88.5(6) . . . . ?
C45 Ru2 N4 C34 20.1(6) . . . . ?
C43 Ru2 N4 C34 58.5(12) . . . . ?
C44 Ru2 N4 C34 2.5(7) . . . . ?
Cl2 Ru2 N4 C34 -80.8(5) . . . . ?
N5 Ru2 N4 C31 21.3(5) . . . . ?
C46 Ru2 N4 C31 -117.4(6) . . . . ?
C42 Ru2 N4 C31 -62.7(6) . . . . ?
C41 Ru2 N4 C31 -81.8(5) . . . . ?
C45 Ru2 N4 C31 -150.2(5) . . . . ?
C43 Ru2 N4 C31 -111.8(11) . . . . ?
C44 Ru2 N4 C31 -167.9(5) . . . . ?
Cl2 Ru2 N4 C31 108.9(5) . . . . ?
N4 Ru2 N5 C26 171.4(5) . . . . ?
C46 Ru2 N5 C26 -106.1(6) . . . . ?
C42 Ru2 N5 C26 -53.8(6) . . . . ?
C41 Ru2 N5 C26 -89.1(6) . . . . ?
C45 Ru2 N5 C26 -50.2(14) . . . . ?
C43 Ru2 N5 C26 -18.3(6) . . . . ?
C44 Ru2 N5 C26 0.5(7) . . . . ?
Cl2 Ru2 N5 C26 84.8(5) . . . . ?
N4 Ru2 N5 C29 -19.7(5) . . . . ?
C46 Ru2 N5 C29 62.8(6) . . . . ?
C42 Ru2 N5 C29 115.1(5) . . . . ?
C41 Ru2 N5 C29 79.8(5) . . . . ?
C45 Ru2 N5 C29 118.7(12) . . . . ?
C43 Ru2 N5 C29 150.6(5) . . . . ?
C44 Ru2 N5 C29 169.4(4) . . . . ?
Cl2 Ru2 N5 C29 -106.2(4) . . . . ?
N8 Ru3 N7 C59 -173.3(5) . . . . ?
C67 Ru3 N7 C59 102.8(6) . . . . ?
C71 Ru3 N7 C59 46.3(5) . . . . ?
C66 Ru3 N7 C59 82.7(5) . . . . ?
C68 Ru3 N7 C59 57.2(17) . . . . ?
C70 Ru3 N7 C59 12.8(6) . . . . ?
C69 Ru3 N7 C59 -4.5(7) . . . . ?
Cl3 Ru3 N7 C59 -87.8(5) . . . . ?
N8 Ru3 N7 C56 15.4(5) . . . . ?
C67 Ru3 N7 C56 -68.5(6) . . . . ?
C71 Ru3 N7 C56 -125.0(5) . . . . ?
C66 Ru3 N7 C56 -88.6(5) . . . . ?
C68 Ru3 N7 C56 -114.0(16) . . . . ?
C70 Ru3 N7 C56 -158.5(5) . . . . ?
C69 Ru3 N7 C56 -175.8(5) . . . . ?
Cl3 Ru3 N7 C56 100.9(5) . . . . ?
N7 Ru3 N8 C51 175.3(6) . . . . ?
C67 Ru3 N8 C51 -50.4(7) . . . . ?
C71 Ru3 N8 C51 -102.0(6) . . . . ?
C66 Ru3 N8 C51 -86.2(6) . . . . ?
C68 Ru3 N8 C51 -15.1(7) . . . . ?
C70 Ru3 N8 C51 -33.1(14) . . . . ?
C69 Ru3 N8 C51 5.6(7) . . . . ?
Cl3 Ru3 N8 C51 87.2(5) . . . . ?
N7 Ru3 N8 C54 -14.6(5) . . . . ?
C67 Ru3 N8 C54 119.8(7) . . . . ?
C71 Ru3 N8 C54 68.1(7) . . . . ?
C66 Ru3 N8 C54 84.0(6) . . . . ?
C68 Ru3 N8 C54 155.0(6) . . . . ?
C70 Ru3 N8 C54 137.0(11) . . . . ?
C69 Ru3 N8 C54 175.8(5) . . . . ?
Cl3 Ru3 N8 C54 -102.7(5) . . . . ?
C4 N2 C1 C2 0.4(7) . . . . ?
Ru1 N2 C1 C2 171.6(4) . . . . ?
N2 C1 C2 C3 -0.7(8) . . . . ?
C1 C2 C3 C4 0.7(8) . . . . ?
C1 N2 C4 C5 -178.3(5) . . . . ?
Ru1 N2 C4 C5 11.3(8) . . . . ?
C1 N2 C4 C3 0.0(6) . . . . ?
Ru1 N2 C4 C3 -170.4(4) . . . . ?
C2 C3 C4 N2 -0.5(7) . . . . ?
C2 C3 C4 C5 177.7(6) . . . . ?
N2 C4 C5 C6 0.7(9) . . . . ?
C3 C4 C5 C6 -177.3(6) . . . . ?
N2 C4 C5 C10 -175.9(5) . . . . ?
C3 C4 C5 C10 6.1(9) . . . . ?
C4 C5 C6 N1 -2.1(9) . . . . ?
C10 C5 C6 N1 174.5(5) . . . . ?
C4 C5 C6 C7 179.0(6) . . . . ?
C10 C5 C6 C7 -4.4(8) . . . . ?
C9 N1 C6 C5 179.0(5) . . . . ?
Ru1 N1 C6 C5 -8.2(8) . . . . ?
C9 N1 C6 C7 -1.9(6) . . . . ?
Ru1 N1 C6 C7 170.8(4) . . . . ?
C5 C6 C7 C8 -179.0(6) . . . . ?
N1 C6 C7 C8 1.9(7) . . . . ?
C6 C7 C8 C9 -1.2(8) . . . . ?
C6 N1 C9 C8 1.2(7) . . . . ?
Ru1 N1 C9 C8 -172.0(5) . . . . ?
C7 C8 C9 N1 0.0(8) . . . . ?
C6 C5 C10 C15 71.3(8) . . . . ?
C4 C5 C10 C15 -111.8(7) . . . . ?
C6 C5 C10 C11 -106.7(7) . . . . ?
C4 C5 C10 C11 70.2(7) . . . . ?
C15 C10 C11 C12 -4.3(11) . . . . ?
C5 C10 C11 C12 173.8(7) . . . . ?
C10 C11 C12 C13 2.7(12) . . . . ?
C11 C12 C13 C14 0.0(13) . . . . ?
C11 C12 C13 N3 -178.7(8) . . . . ?
O1 N3 C13 C14 -5.3(15) . . . . ?
O2 N3 C13 C14 171.7(9) . . . . ?
O1 N3 C13 C12 173.5(10) . . . . ?
O2 N3 C13 C12 -9.6(13) . . . . ?
C12 C13 C14 C15 -1.0(13) . . . . ?
N3 C13 C14 C15 177.8(8) . . . . ?
C13 C14 C15 C10 -0.7(13) . . . . ?
C11 C10 C15 C14 3.2(11) . . . . ?
C5 C10 C15 C14 -174.7(7) . . . . ?
N2 Ru1 C16 C21 -159.4(4) . . . . ?
N1 Ru1 C16 C21 -71.4(4) . . . . ?
C17 Ru1 C16 C21 128.5(6) . . . . ?
C18 Ru1 C16 C21 100.4(4) . . . . ?
C20 Ru1 C16 C21 27.9(4) . . . . ?
C19 Ru1 C16 C21 64.0(4) . . . . ?
Cl1 Ru1 C16 C21 73.6(11) . . . . ?
N2 Ru1 C16 C17 72.0(4) . . . . ?
N1 Ru1 C16 C17 160.1(4) . . . . ?
C21 Ru1 C16 C17 -128.5(6) . . . . ?
C18 Ru1 C16 C17 -28.1(4) . . . . ?
C20 Ru1 C16 C17 -100.7(4) . . . . ?
C19 Ru1 C16 C17 -64.6(4) . . . . ?
Cl1 Ru1 C16 C17 -55.0(11) . . . . ?
N2 Ru1 C16 C22 -44.4(7) . . . . ?
N1 Ru1 C16 C22 43.7(7) . . . . ?
C17 Ru1 C16 C22 -116.4(9) . . . . ?
C21 Ru1 C16 C22 115.1(9) . . . . ?
C18 Ru1 C16 C22 -144.5(8) . . . . ?
C20 Ru1 C16 C22 142.9(8) . . . . ?
C19 Ru1 C16 C22 179.0(7) . . . . ?
Cl1 Ru1 C16 C22 -171.4(6) . . . . ?
C21 C16 C17 C18 2.3(9) . . . . ?
C22 C16 C17 C18 -176.2(6) . . . . ?
Ru1 C16 C17 C18 56.0(5) . . . . ?
C21 C16 C17 Ru1 -53.7(5) . . . . ?
C22 C16 C17 Ru1 127.7(6) . . . . ?
N2 Ru1 C17 C18 115.1(4) . . . . ?
N1 Ru1 C17 C18 -163.4(3) . . . . ?
C21 Ru1 C17 C18 -102.6(4) . . . . ?
C16 Ru1 C17 C18 -133.9(6) . . . . ?
C20 Ru1 C17 C18 -65.5(4) . . . . ?
C19 Ru1 C17 C18 -28.9(4) . . . . ?
Cl1 Ru1 C17 C18 32.6(5) . . . . ?
N2 Ru1 C17 C16 -111.0(4) . . . . ?
N1 Ru1 C17 C16 -29.5(5) . . . . ?
C21 Ru1 C17 C16 31.3(4) . . . . ?
C18 Ru1 C17 C16 133.9(6) . . . . ?
C20 Ru1 C17 C16 68.3(4) . . . . ?
C19 Ru1 C17 C16 105.0(4) . . . . ?
Cl1 Ru1 C17 C16 166.5(3) . . . . ?
C16 C17 C18 C19 -1.4(9) . . . . ?
Ru1 C17 C18 C19 54.4(5) . . . . ?
C16 C17 C18 Ru1 -55.8(5) . . . . ?
N2 Ru1 C18 C17 -68.5(4) . . . . ?
N1 Ru1 C18 C17 72.2(11) . . . . ?
C21 Ru1 C18 C17 66.4(4) . . . . ?
C16 Ru1 C18 C17 28.6(4) . . . . ?
C20 Ru1 C18 C17 103.3(4) . . . . ?
C19 Ru1 C18 C17 132.6(6) . . . . ?
Cl1 Ru1 C18 C17 -156.8(4) . . . . ?
N2 Ru1 C18 C19 158.9(3) . . . . ?
N1 Ru1 C18 C19 -60.4(12) . . . . ?
C17 Ru1 C18 C19 -132.6(6) . . . . ?
C21 Ru1 C18 C19 -66.2(4) . . . . ?
C16 Ru1 C18 C19 -104.0(4) . . . . ?
C20 Ru1 C18 C19 -29.3(4) . . . . ?
Cl1 Ru1 C18 C19 70.6(4) . . . . ?
C17 C18 C19 C20 0.5(8) . . . . ?
Ru1 C18 C19 C20 53.1(5) . . . . ?
C17 C18 C19 C25 -178.8(6) . . . . ?
Ru1 C18 C19 C25 -126.2(6) . . . . ?
C17 C18 C19 Ru1 -52.6(5) . . . . ?
N2 Ru1 C19 C20 -162.7(3) . . . . ?
N1 Ru1 C19 C20 33.7(5) . . . . ?
C17 Ru1 C19 C20 -102.7(4) . . . . ?
C21 Ru1 C19 C20 -28.8(4) . . . . ?
C16 Ru1 C19 C20 -65.5(4) . . . . ?
C18 Ru1 C19 C20 -131.7(6) . . . . ?
Cl1 Ru1 C19 C20 116.5(4) . . . . ?
N2 Ru1 C19 C18 -31.0(5) . . . . ?
N1 Ru1 C19 C18 165.4(3) . . . . ?
C17 Ru1 C19 C18 29.0(4) . . . . ?
C21 Ru1 C19 C18 102.9(4) . . . . ?
C16 Ru1 C19 C18 66.2(4) . . . . ?
C20 Ru1 C19 C18 131.7(6) . . . . ?
Cl1 Ru1 C19 C18 -111.8(4) . . . . ?
N2 Ru1 C19 C25 82.1(6) . . . . ?
N1 Ru1 C19 C25 -81.5(6) . . . . ?
C17 Ru1 C19 C25 142.1(6) . . . . ?
C21 Ru1 C19 C25 -144.1(6) . . . . ?
C16 Ru1 C19 C25 179.3(6) . . . . ?
C18 Ru1 C19 C25 113.1(7) . . . . ?
C20 Ru1 C19 C25 -115.2(7) . . . . ?
Cl1 Ru1 C19 C25 1.2(6) . . . . ?
C18 C19 C20 C21 -0.8(8) . . . . ?
C25 C19 C20 C21 178.5(6) . . . . ?
Ru1 C19 C20 C21 51.8(5) . . . . ?
C18 C19 C20 Ru1 -52.6(5) . . . . ?
C25 C19 C20 Ru1 126.7(6) . . . . ?
N2 Ru1 C20 C21 -63.4(10) . . . . ?
N1 Ru1 C20 C21 70.4(4) . . . . ?
C17 Ru1 C20 C21 -66.4(4) . . . . ?
C16 Ru1 C20 C21 -28.2(4) . . . . ?
C18 Ru1 C20 C21 -103.4(4) . . . . ?
C19 Ru1 C20 C21 -132.9(6) . . . . ?
Cl1 Ru1 C20 C21 160.5(3) . . . . ?
N2 Ru1 C20 C19 69.4(10) . . . . ?
N1 Ru1 C20 C19 -156.7(4) . . . . ?
C17 Ru1 C20 C19 66.5(4) . . . . ?
C21 Ru1 C20 C19 132.9(6) . . . . ?
C16 Ru1 C20 C19 104.7(4) . . . . ?
C18 Ru1 C20 C19 29.5(4) . . . . ?
Cl1 Ru1 C20 C19 -66.6(4) . . . . ?
C19 C20 C21 C16 2.0(9) . . . . ?
Ru1 C20 C21 C16 55.4(5) . . . . ?
C19 C20 C21 Ru1 -53.5(5) . . . . ?
C17 C16 C21 C20 -2.6(9) . . . . ?
C22 C16 C21 C20 176.0(6) . . . . ?
Ru1 C16 C21 C20 -55.9(5) . . . . ?
C17 C16 C21 Ru1 53.3(5) . . . . ?
C22 C16 C21 Ru1 -128.1(6) . . . . ?
N2 Ru1 C21 C20 163.9(3) . . . . ?
N1 Ru1 C21 C20 -113.3(4) . . . . ?
C17 Ru1 C21 C20 102.7(4) . . . . ?
C16 Ru1 C21 C20 134.3(6) . . . . ?
C18 Ru1 C21 C20 65.5(4) . . . . ?
C19 Ru1 C21 C20 28.6(4) . . . . ?
Cl1 Ru1 C21 C20 -28.8(5) . . . . ?
N2 Ru1 C21 C16 29.6(5) . . . . ?
N1 Ru1 C21 C16 112.4(4) . . . . ?
C17 Ru1 C21 C16 -31.6(4) . . . . ?
C18 Ru1 C21 C16 -68.8(4) . . . . ?
C20 Ru1 C21 C16 -134.3(6) . . . . ?
C19 Ru1 C21 C16 -105.7(4) . . . . ?
Cl1 Ru1 C21 C16 -163.1(3) . . . . ?
C21 C16 C22 C24 24.0(11) . . . . ?
C17 C16 C22 C24 -157.6(8) . . . . ?
Ru1 C16 C22 C24 -66.7(11) . . . . ?
C21 C16 C22 C23 144.9(9) . . . . ?
C17 C16 C22 C23 -36.7(11) . . . . ?
Ru1 C16 C22 C23 54.2(12) . . . . ?
C29 N5 C26 C27 -0.3(7) . . . . ?
Ru2 N5 C26 C27 170.7(4) . . . . ?
N5 C26 C27 C28 0.2(8) . . . . ?
C26 C27 C28 C29 0.0(7) . . . . ?
C26 N5 C29 C30 -176.3(5) . . . . ?
Ru2 N5 C29 C30 13.2(8) . . . . ?
C26 N5 C29 C28 0.3(6) . . . . ?
Ru2 N5 C29 C28 -170.3(4) . . . . ?
C27 C28 C29 C30 176.2(6) . . . . ?
C27 C28 C29 N5 -0.1(7) . . . . ?
N5 C29 C30 C31 1.5(9) . . . . ?
C28 C29 C30 C31 -174.3(6) . . . . ?
N5 C29 C30 C35 177.3(5) . . . . ?
C28 C29 C30 C35 1.4(9) . . . . ?
C34 N4 C31 C30 172.1(6) . . . . ?
Ru2 N4 C31 C30 -16.3(8) . . . . ?
C34 N4 C31 C32 -0.1(6) . . . . ?
Ru2 N4 C31 C32 171.5(4) . . . . ?
C29 C30 C31 N4 0.1(9) . . . . ?
C35 C30 C31 N4 -175.5(5) . . . . ?
C29 C30 C31 C32 170.8(6) . . . . ?
C35 C30 C31 C32 -4.9(9) . . . . ?
N4 C31 C32 C33 0.2(7) . . . . ?
C30 C31 C32 C33 -171.6(6) . . . . ?
C31 C32 C33 C34 -0.2(7) . . . . ?
C31 N4 C34 C33 0.0(7) . . . . ?
Ru2 N4 C34 C33 -172.1(4) . . . . ?
C32 C33 C34 N4 0.1(8) . . . . ?
C29 C30 C35 C36 -82.9(7) . . . . ?
C31 C30 C35 C36 93.2(7) . . . . ?
C29 C30 C35 C40 95.9(8) . . . . ?
C31 C30 C35 C40 -88.0(8) . . . . ?
C40 C35 C36 C37 -4.5(11) . . . . ?
C30 C35 C36 C37 174.3(7) . . . . ?
C35 C36 C37 C38 2.5(12) . . . . ?
C36 C37 C38 C39 0.3(12) . . . . ?
C36 C37 C38 N6 -179.5(7) . . . . ?
O3 N6 C38 C37 14.3(14) . . . . ?
O4 N6 C38 C37 -169.3(8) . . . . ?
O3 N6 C38 C39 -165.5(10) . . . . ?
O4 N6 C38 C39 10.9(13) . . . . ?
C37 C38 C39 C40 -1.0(13) . . . . ?
N6 C38 C39 C40 178.8(8) . . . . ?
C36 C35 C40 C39 3.7(12) . . . . ?
C30 C35 C40 C39 -175.1(7) . . . . ?
C38 C39 C40 C35 -1.1(13) . . . . ?
N5 Ru2 C41 C46 -161.4(5) . . . . ?
N4 Ru2 C41 C46 -73.5(5) . . . . ?
C42 Ru2 C41 C46 128.8(7) . . . . ?
C45 Ru2 C41 C46 27.1(5) . . . . ?
C43 Ru2 C41 C46 99.5(5) . . . . ?
C44 Ru2 C41 C46 62.6(5) . . . . ?
Cl2 Ru2 C41 C46 47.7(16) . . . . ?
N5 Ru2 C41 C42 69.9(4) . . . . ?
N4 Ru2 C41 C42 157.7(4) . . . . ?
C46 Ru2 C41 C42 -128.8(7) . . . . ?
C45 Ru2 C41 C42 -101.6(5) . . . . ?
C43 Ru2 C41 C42 -29.2(4) . . . . ?
C44 Ru2 C41 C42 -66.1(5) . . . . ?
Cl2 Ru2 C41 C42 -81.1(15) . . . . ?
N5 Ru2 C41 C47 -46.1(13) . . . . ?
N4 Ru2 C41 C47 41.7(13) . . . . ?
C46 Ru2 C41 C47 115.2(15) . . . . ?
C42 Ru2 C41 C47 -116.0(15) . . . . ?
C45 Ru2 C41 C47 142.3(14) . . . . ?
C43 Ru2 C41 C47 -145.2(14) . . . . ?
C44 Ru2 C41 C47 177.8(14) . . . . ?
Cl2 Ru2 C41 C47 162.9(11) . . . . ?
C46 C41 C42 C43 1.7(10) . . . . ?
C47 C41 C42 C43 -176.8(7) . . . . ?
Ru2 C41 C42 C43 55.7(6) . . . . ?
C46 C41 C42 Ru2 -54.1(6) . . . . ?
C47 C41 C42 Ru2 127.4(8) . . . . ?
N5 Ru2 C42 C41 -114.1(5) . . . . ?
N4 Ru2 C42 C41 -31.6(6) . . . . ?
C46 Ru2 C42 C41 31.0(5) . . . . ?
C45 Ru2 C42 C41 66.7(5) . . . . ?
C43 Ru2 C42 C41 132.4(7) . . . . ?
C44 Ru2 C42 C41 102.8(5) . . . . ?
Cl2 Ru2 C42 C41 161.2(4) . . . . ?
N5 Ru2 C42 C43 113.5(4) . . . . ?
N4 Ru2 C42 C43 -164.0(4) . . . . ?
C46 Ru2 C42 C43 -101.4(5) . . . . ?
C41 Ru2 C42 C43 -132.4(7) . . . . ?
C45 Ru2 C42 C43 -65.8(5) . . . . ?
C44 Ru2 C42 C43 -29.6(4) . . . . ?
Cl2 Ru2 C42 C43 28.8(6) . . . . ?
C41 C42 C43 C44 -0.7(9) . . . . ?
Ru2 C42 C43 C44 54.5(5) . . . . ?
C41 C42 C43 Ru2 -55.3(6) . . . . ?
N5 Ru2 C43 C44 158.6(4) . . . . ?
N4 Ru2 C43 C44 -69.8(12) . . . . ?
C46 Ru2 C43 C44 -64.1(5) . . . . ?
C42 Ru2 C43 C44 -131.0(7) . . . . ?
C41 Ru2 C43 C44 -101.7(5) . . . . ?
C45 Ru2 C43 C44 -28.6(4) . . . . ?
Cl2 Ru2 C43 C44 68.2(4) . . . . ?
N5 Ru2 C43 C42 -70.5(5) . . . . ?
N4 Ru2 C43 C42 61.2(12) . . . . ?
C46 Ru2 C43 C42 66.9(5) . . . . ?
C41 Ru2 C43 C42 29.2(5) . . . . ?
C45 Ru2 C43 C42 102.4(5) . . . . ?
C44 Ru2 C43 C42 131.0(7) . . . . ?
Cl2 Ru2 C43 C42 -160.9(4) . . . . ?
C42 C43 C44 C45 0.2(9) . . . . ?
Ru2 C43 C44 C45 53.3(6) . . . . ?
C42 C43 C44 C50 -178.1(6) . . . . ?
Ru2 C43 C44 C50 -124.9(6) . . . . ?
C42 C43 C44 Ru2 -53.2(5) . . . . ?
N5 Ru2 C44 C45 -163.6(4) . . . . ?
N4 Ru2 C44 C45 29.8(6) . . . . ?
C46 Ru2 C44 C45 -28.1(5) . . . . ?
C42 Ru2 C44 C45 -102.0(5) . . . . ?
C41 Ru2 C44 C45 -64.4(5) . . . . ?
C43 Ru2 C44 C45 -132.2(7) . . . . ?
Cl2 Ru2 C44 C45 112.4(5) . . . . ?
N5 Ru2 C44 C43 -31.4(6) . . . . ?
N4 Ru2 C44 C43 162.0(4) . . . . ?
C46 Ru2 C44 C43 104.2(5) . . . . ?
C42 Ru2 C44 C43 30.2(5) . . . . ?
C41 Ru2 C44 C43 67.8(5) . . . . ?
C45 Ru2 C44 C43 132.2(7) . . . . ?
Cl2 Ru2 C44 C43 -115.4(4) . . . . ?
N5 Ru2 C44 C50 81.4(9) . . . . ?
N4 Ru2 C44 C50 -85.2(9) . . . . ?
C46 Ru2 C44 C50 -143.0(9) . . . . ?
C42 Ru2 C44 C50 143.0(9) . . . . ?
C41 Ru2 C44 C50 -179.4(9) . . . . ?
C45 Ru2 C44 C50 -115.0(10) . . . . ?
C43 Ru2 C44 C50 112.8(10) . . . . ?
Cl2 Ru2 C44 C50 -2.6(8) . . . . ?
C43 C44 C45 C46 -0.6(10) . . . . ?
C50 C44 C45 C46 177.6(7) . . . . ?
Ru2 C44 C45 C46 52.8(6) . . . . ?
C43 C44 C45 Ru2 -53.4(5) . . . . ?
C50 C44 C45 Ru2 124.8(7) . . . . ?
N5 Ru2 C45 C46 -69.8(14) . . . . ?
N4 Ru2 C45 C46 67.3(5) . . . . ?
C42 Ru2 C45 C46 -66.1(6) . . . . ?
C41 Ru2 C45 C46 -28.2(5) . . . . ?
C43 Ru2 C45 C46 -103.9(6) . . . . ?
C44 Ru2 C45 C46 -133.2(8) . . . . ?
Cl2 Ru2 C45 C46 156.3(5) . . . . ?
N5 Ru2 C45 C44 63.4(14) . . . . ?
N4 Ru2 C45 C44 -159.5(4) . . . . ?
C46 Ru2 C45 C44 133.2(8) . . . . ?
C42 Ru2 C45 C44 67.0(5) . . . . ?
C41 Ru2 C45 C44 105.0(5) . . . . ?
C43 Ru2 C45 C44 29.2(4) . . . . ?
Cl2 Ru2 C45 C44 -70.5(5) . . . . ?
C44 C45 C46 C41 1.7(12) . . . . ?
Ru2 C45 C46 C41 56.1(7) . . . . ?
C44 C45 C46 Ru2 -54.3(6) . . . . ?
C42 C41 C46 C45 -2.2(11) . . . . ?
C47 C41 C46 C45 176.3(8) . . . . ?
Ru2 C41 C46 C45 -56.6(7) . . . . ?
C42 C41 C46 Ru2 54.4(6) . . . . ?
C47 C41 C46 Ru2 -127.1(8) . . . . ?
N5 Ru2 C46 C45 162.3(4) . . . . ?
N4 Ru2 C46 C45 -116.3(5) . . . . ?
C42 Ru2 C46 C45 103.0(5) . . . . ?
C41 Ru2 C46 C45 134.4(8) . . . . ?
C43 Ru2 C46 C45 65.0(5) . . . . ?
C44 Ru2 C46 C45 28.3(5) . . . . ?
Cl2 Ru2 C46 C45 -32.8(6) . . . . ?
N5 Ru2 C46 C41 27.9(7) . . . . ?
N4 Ru2 C46 C41 109.3(5) . . . . ?
C42 Ru2 C46 C41 -31.5(5) . . . . ?
C45 Ru2 C46 C41 -134.4(8) . . . . ?
C43 Ru2 C46 C41 -69.4(5) . . . . ?
C44 Ru2 C46 C41 -106.1(5) . . . . ?
Cl2 Ru2 C46 C41 -167.3(4) . . . . ?
C46 C41 C47 C48 144.4(17) . . . . ?
C42 C41 C47 C48 -37(2) . . . . ?
Ru2 C41 C47 C48 54(2) . . . . ?
C46 C41 C47 C49 -80.5(16) . . . . ?
C42 C41 C47 C49 97.9(16) . . . . ?
Ru2 C41 C47 C49 -170.7(12) . . . . ?
C54 N8 C51 C52 0.1(8) . . . . ?
Ru3 N8 C51 C52 172.1(5) . . . . ?
N8 C51 C52 C53 -0.1(9) . . . . ?
C51 C52 C53 C54 0.1(8) . . . . ?
C51 N8 C54 C55 -179.4(6) . . . . ?
Ru3 N8 C54 C55 9.2(9) . . . . ?
C51 N8 C54 C53 0.0(7) . . . . ?
Ru3 N8 C54 C53 -171.4(5) . . . . ?
C52 C53 C54 N8 0.0(8) . . . . ?
C52 C53 C54 C55 179.3(6) . . . . ?
N8 C54 C55 C56 2.3(10) . . . . ?
C53 C54 C55 C56 -177.0(7) . . . . ?
N8 C54 C55 C60 -178.6(6) . . . . ?
C53 C54 C55 C60 2.1(10) . . . . ?
C54 C55 C56 N7 -1.1(10) . . . . ?
C60 C55 C56 N7 179.7(5) . . . . ?
C54 C55 C56 C57 174.0(6) . . . . ?
C60 C55 C56 C57 -5.1(10) . . . . ?
C59 N7 C56 C55 176.3(6) . . . . ?
Ru3 N7 C56 C55 -11.2(9) . . . . ?
C59 N7 C56 C57 0.3(7) . . . . ?
Ru3 N7 C56 C57 172.8(4) . . . . ?
C55 C56 C57 C58 -176.1(6) . . . . ?
N7 C56 C57 C58 -0.3(7) . . . . ?
C56 C57 C58 C59 0.2(8) . . . . ?
C56 N7 C59 C58 -0.2(7) . . . . ?
Ru3 N7 C59 C58 -173.1(4) . . . . ?
C57 C58 C59 N7 0.0(8) . . . . ?
C56 C55 C60 C61 -76.8(8) . . . . ?
C54 C55 C60 C61 104.0(8) . . . . ?
C56 C55 C60 C65 102.5(8) . . . . ?
C54 C55 C60 C65 -76.8(8) . . . . ?
C65 C60 C61 C62 4.3(11) . . . . ?
C55 C60 C61 C62 -176.4(7) . . . . ?
C60 C61 C62 C63 -1.3(12) . . . . ?
C61 C62 C63 C64 -0.9(12) . . . . ?
C61 C62 C63 N9 178.4(7) . . . . ?
O5 N9 C63 C62 177.7(10) . . . . ?
O6 N9 C63 C62 -0.7(12) . . . . ?
O5 N9 C63 C64 -2.9(13) . . . . ?
O6 N9 C63 C64 178.7(8) . . . . ?
C62 C63 C64 C65 0.0(12) . . . . ?
N9 C63 C64 C65 -179.3(7) . . . . ?
C63 C64 C65 C60 3.1(12) . . . . ?
C61 C60 C65 C64 -5.3(12) . . . . ?
C55 C60 C65 C64 175.5(7) . . . . ?
N8 Ru3 C66 C71 -163.3(5) . . . . ?
N7 Ru3 C66 C71 -75.4(5) . . . . ?
C67 Ru3 C66 C71 127.8(8) . . . . ?
C68 Ru3 C66 C71 98.5(6) . . . . ?
C70 Ru3 C66 C71 27.4(5) . . . . ?
C69 Ru3 C66 C71 62.9(5) . . . . ?
Cl3 Ru3 C66 C71 50.9(19) . . . . ?
N8 Ru3 C66 C67 68.9(6) . . . . ?
N7 Ru3 C66 C67 156.7(6) . . . . ?
C71 Ru3 C66 C67 -127.8(8) . . . . ?
C68 Ru3 C66 C67 -29.3(5) . . . . ?
C70 Ru3 C66 C67 -100.4(6) . . . . ?
C69 Ru3 C66 C67 -64.9(6) . . . . ?
Cl3 Ru3 C66 C67 -76.9(17) . . . . ?
N8 Ru3 C66 C72 -53.1(13) . . . . ?
N7 Ru3 C66 C72 34.7(13) . . . . ?
C67 Ru3 C66 C72 -122.0(15) . . . . ?
C71 Ru3 C66 C72 110.2(15) . . . . ?
C68 Ru3 C66 C72 -151.3(14) . . . . ?
C70 Ru3 C66 C72 137.6(14) . . . . ?
C69 Ru3 C66 C72 173.0(13) . . . . ?
Cl3 Ru3 C66 C72 161.1(14) . . . . ?
C71 C66 C67 C68 0.6(12) . . . . ?
C72 C66 C67 C68 179.2(10) . . . . ?
Ru3 C66 C67 C68 56.0(7) . . . . ?
C71 C66 C67 Ru3 -55.4(6) . . . . ?
C72 C66 C67 Ru3 123.2(11) . . . . ?
N8 Ru3 C67 C68 112.8(6) . . . . ?
N7 Ru3 C67 C68 -164.6(5) . . . . ?
C71 Ru3 C67 C68 -100.2(6) . . . . ?
C66 Ru3 C67 C68 -131.8(8) . . . . ?
C70 Ru3 C67 C68 -63.4(5) . . . . ?
C69 Ru3 C67 C68 -27.4(5) . . . . ?
Cl3 Ru3 C67 C68 31.2(7) . . . . ?
N8 Ru3 C67 C66 -115.4(6) . . . . ?
N7 Ru3 C67 C66 -32.8(7) . . . . ?
C71 Ru3 C67 C66 31.5(5) . . . . ?
C68 Ru3 C67 C66 131.8(8) . . . . ?
C70 Ru3 C67 C66 68.4(5) . . . . ?
C69 Ru3 C67 C66 104.4(6) . . . . ?
Cl3 Ru3 C67 C66 162.9(4) . . . . ?
C66 C67 C68 C69 -1.5(13) . . . . ?
Ru3 C67 C68 C69 54.0(7) . . . . ?
C66 C67 C68 Ru3 -55.6(7) . . . . ?
N8 Ru3 C68 C69 154.9(5) . . . . ?
N7 Ru3 C68 C69 -77.2(18) . . . . ?
C67 Ru3 C68 C69 -134.3(8) . . . . ?
C71 Ru3 C68 C69 -66.1(5) . . . . ?
C66 Ru3 C68 C69 -104.2(6) . . . . ?
C70 Ru3 C68 C69 -29.3(5) . . . . ?
Cl3 Ru3 C68 C69 66.8(5) . . . . ?
N8 Ru3 C68 C67 -70.8(6) . . . . ?
N7 Ru3 C68 C67 57.1(18) . . . . ?
C71 Ru3 C68 C67 68.3(6) . . . . ?
C66 Ru3 C68 C67 30.1(5) . . . . ?
C70 Ru3 C68 C67 105.0(6) . . . . ?
C69 Ru3 C68 C67 134.3(8) . . . . ?
Cl3 Ru3 C68 C67 -158.8(5) . . . . ?
C67 C68 C69 C70 1.0(11) . . . . ?
Ru3 C68 C69 C70 53.3(6) . . . . ?
C67 C68 C69 C75 -175.0(8) . . . . ?
Ru3 C68 C69 C75 -122.8(7) . . . . ?
C67 C68 C69 Ru3 -52.2(7) . . . . ?
N8 Ru3 C69 C68 -35.5(7) . . . . ?
N7 Ru3 C69 C68 160.3(5) . . . . ?
C67 Ru3 C69 C68 28.2(6) . . . . ?
C71 Ru3 C69 C68 102.6(6) . . . . ?
C66 Ru3 C69 C68 66.2(6) . . . . ?
C70 Ru3 C69 C68 131.3(8) . . . . ?
Cl3 Ru3 C69 C68 -116.3(6) . . . . ?
N8 Ru3 C69 C70 -166.8(4) . . . . ?
N7 Ru3 C69 C70 28.9(7) . . . . ?
C67 Ru3 C69 C70 -103.1(6) . . . . ?
C71 Ru3 C69 C70 -28.7(4) . . . . ?
C66 Ru3 C69 C70 -65.2(5) . . . . ?
C68 Ru3 C69 C70 -131.3(8) . . . . ?
Cl3 Ru3 C69 C70 112.4(5) . . . . ?
N8 Ru3 C69 C75 79.0(10) . . . . ?
N7 Ru3 C69 C75 -85.3(9) . . . . ?
C67 Ru3 C69 C75 142.7(10) . . . . ?
C71 Ru3 C69 C75 -143.0(9) . . . . ?
C66 Ru3 C69 C75 -179.4(10) . . . . ?
C68 Ru3 C69 C75 114.4(11) . . . . ?
C70 Ru3 C69 C75 -114.2(11) . . . . ?
Cl3 Ru3 C69 C75 -1.8(9) . . . . ?
C68 C69 C70 C71 0.2(10) . . . . ?
C75 C69 C70 C71 176.3(7) . . . . ?
Ru3 C69 C70 C71 53.2(5) . . . . ?
C68 C69 C70 Ru3 -53.0(6) . . . . ?
C75 C69 C70 Ru3 123.1(7) . . . . ?
N8 Ru3 C70 C71 -84.3(12) . . . . ?
N7 Ru3 C70 C71 66.2(4) . . . . ?
C67 Ru3 C70 C71 -66.7(6) . . . . ?
C66 Ru3 C70 C71 -27.9(5) . . . . ?
C68 Ru3 C70 C71 -103.7(6) . . . . ?
C69 Ru3 C70 C71 -133.0(7) . . . . ?
Cl3 Ru3 C70 C71 156.9(4) . . . . ?
N8 Ru3 C70 C69 48.7(14) . . . . ?
N7 Ru3 C70 C69 -160.7(5) . . . . ?
C67 Ru3 C70 C69 66.3(6) . . . . ?
C71 Ru3 C70 C69 133.0(7) . . . . ?
C66 Ru3 C70 C69 105.2(6) . . . . ?
C68 Ru3 C70 C69 29.4(6) . . . . ?
Cl3 Ru3 C70 C69 -70.1(5) . . . . ?
C69 C70 C71 C66 -1.1(10) . . . . ?
Ru3 C70 C71 C66 53.6(6) . . . . ?
C69 C70 C71 Ru3 -54.7(6) . . . . ?
C67 C66 C71 C70 0.6(11) . . . . ?
C72 C66 C71 C70 -178.1(9) . . . . ?
Ru3 C66 C71 C70 -54.1(6) . . . . ?
C67 C66 C71 Ru3 54.7(6) . . . . ?
C72 C66 C71 Ru3 -124.0(9) . . . . ?
N8 Ru3 C71 C70 160.4(4) . . . . ?
N7 Ru3 C71 C70 -118.0(4) . . . . ?
C67 Ru3 C71 C70 102.4(6) . . . . ?
C66 Ru3 C71 C70 134.8(7) . . . . ?
C68 Ru3 C71 C70 64.5(5) . . . . ?
C69 Ru3 C71 C70 28.2(4) . . . . ?
Cl3 Ru3 C71 C70 -32.4(5) . . . . ?
N8 Ru3 C71 C66 25.6(7) . . . . ?
N7 Ru3 C71 C66 107.2(6) . . . . ?
C67 Ru3 C71 C66 -32.4(6) . . . . ?
C68 Ru3 C71 C66 -70.3(6) . . . . ?
C70 Ru3 C71 C66 -134.8(7) . . . . ?
C69 Ru3 C71 C66 -106.6(6) . . . . ?
Cl3 Ru3 C71 C66 -167.2(5) . . . . ?
C71 C66 C72 C73 144.0(16) . . . . ?
C67 C66 C72 C73 -35(2) . . . . ?
Ru3 C66 C72 C73 58(2) . . . . ?
C71 C66 C72 C74 -53(2) . . . . ?
C67 C66 C72 C74 128.6(17) . . . . ?
Ru3 C66 C72 C74 -139.1(15) . . . . ?
